data_7105109
loop_
_publ_author_name
'Yang Liu'
'Xiao Wu'
'Cheng He'
'Yang Jiao'
'Chunying Duan'

_publ_section_title
;
 Self-assembly of cerium-based metal--organic tetrahedrons for
 size-selectively luminescent sensing natural saccharides
;
_journal_name_full 'Chem. Commun.'
_journal_page_first 7554
_journal_page_last 7556
_journal_paper_doi 10.1039/b915358f
_journal_year 2009
_chemical_formula_sum 'C170 H156 Ce4 N28 O36'
_chemical_formula_weight 3727.71
_chemical_name_systematic
;
?
;
_space_group_IT_number 14
_symmetry_cell_setting monoclinic
_symmetry_space_group_name_Hall '-P 2yn'
_symmetry_space_group_name_H-M 'P 1 21/n 1'
_atom_sites_solution_hydrogens geom
_atom_sites_solution_primary direct
_atom_sites_solution_secondary difmap
_audit_creation_method SHELXL-97
_cell_angle_alpha 90.00
_cell_angle_beta 92.650(2)
_cell_angle_gamma 90.00
_cell_formula_units_Z 4
_cell_length_a 24.0090(8)
_cell_length_b 37.4497(12)
_cell_length_c 24.0650(8)
_cell_measurement_temperature 293(2)
_cell_volume 21614.4(12)
_computing_cell_refinement 'Bruker SMART'
_computing_data_collection 'Bruker SMART'
_computing_data_reduction 'Bruker SAINT'
_computing_molecular_graphics 'Bruker SHELXTL'
_computing_publication_material 'Bruker SHELXTL'
_computing_structure_refinement 'Bruker SHELXTL'
_computing_structure_solution 'Bruker SHELXTL'
_diffrn_ambient_temperature 293(2)
_diffrn_measured_fraction_theta_full 0.995
_diffrn_measured_fraction_theta_max 0.995
_diffrn_measurement_device_type 'CCD area detector'
_diffrn_measurement_method 'phi and omega scans'
_diffrn_radiation_monochromator graphite
_diffrn_radiation_source 'fine-focus sealed tube'
_diffrn_radiation_type MoK\a
_diffrn_radiation_wavelength 0.71073
_diffrn_reflns_av_R_equivalents 0.1333
_diffrn_reflns_av_sigmaI/netI 0.2432
_diffrn_reflns_limit_h_max 26
_diffrn_reflns_limit_h_min -26
_diffrn_reflns_limit_k_max 42
_diffrn_reflns_limit_k_min -42
_diffrn_reflns_limit_l_max 27
_diffrn_reflns_limit_l_min -24
_diffrn_reflns_number 120732
_diffrn_reflns_theta_full 23.50
_diffrn_reflns_theta_max 23.50
_diffrn_reflns_theta_min 1.60
_exptl_absorpt_coefficient_mu 0.891
_exptl_absorpt_correction_T_max 0.8779
_exptl_absorpt_correction_T_min 0.8418
_exptl_absorpt_correction_type empirical
_exptl_absorpt_process_details SADABS
_exptl_crystal_colour black
_exptl_crystal_density_diffrn 1.146
_exptl_crystal_density_method 'not measured'
_exptl_crystal_description block
_exptl_crystal_F_000 7568
_exptl_crystal_size_max 0.20
_exptl_crystal_size_mid 0.15
_exptl_crystal_size_min 0.15
_refine_diff_density_max 0.907
_refine_diff_density_min -0.539
_refine_diff_density_rms 0.087
_refine_ls_extinction_method none
_refine_ls_goodness_of_fit_ref 0.980
_refine_ls_hydrogen_treatment 'riding mode'
_refine_ls_matrix_type full
_refine_ls_number_parameters 2984
_refine_ls_number_reflns 31778
_refine_ls_number_restraints 3237
_refine_ls_restrained_S_all 0.950
_refine_ls_R_factor_all 0.2649
_refine_ls_R_factor_gt 0.0849
_refine_ls_shift/su_max 0.003
_refine_ls_shift/su_mean 0.001
_refine_ls_structure_factor_coef Fsqd
_refine_ls_weighting_details 'calc w=1/[\s^2^(Fo^2^)+(0.0352P)^2^+0.0000P] where P=(Fo^2^+2Fc^2^)/3'
_refine_ls_weighting_scheme calc
_refine_ls_wR_factor_gt 0.1705
_refine_ls_wR_factor_ref 0.1991
_reflns_number_gt 8561
_reflns_number_total 31778
_reflns_threshold_expression >2sigma(I)
_cod_data_source_file b915358f.txt
_cod_data_source_block ce1
_cod_depositor_comments
;
The following automatic conversions were performed:
'_symmetry_cell_setting' value 'Monoclinic' changed to 'monoclinic'
according to '/home/saulius/struct/CIF-dictionaries/cif_core.dic'
dictionary named 'cif_core.dic' version 2.4.1 from 2010-06-29.

Automatic conversion script
Id: cif_fix_enum 1527 2010-12-29 10:47:43Z saulius 
;
_cod_original_sg_symbol_H-M P2(1)/n
_cod_database_code 7105109

loop_
_symmetry_equiv_pos_as_xyz
'x, y, z'
'-x+1/2, y+1/2, -z+1/2'
'-x, -y, -z'
'x-1/2, -y-1/2, z-1/2'

loop_
_atom_site_label
_atom_site_type_symbol
_atom_site_fract_x
_atom_site_fract_y
_atom_site_fract_z
_atom_site_U_iso_or_equiv
_atom_site_adp_type
_atom_site_occupancy
_atom_site_symmetry_multiplicity
_atom_site_calc_flag
_atom_site_refinement_flags
_atom_site_disorder_assembly
_atom_site_disorder_group
Ce1 Ce -0.608329(19) 0.380642(13) 0.236335(17) 0.09119(17) Uani 1 1 d . A .
Ce2 Ce -0.127564(19) 0.374419(12) -0.058159(18) 0.08311(16) Uani 1 1 d . A .
Ce3 Ce -0.21130(2) 0.119996(14) 0.342698(18) 0.10340(19) Uani 1 1 d . . .
Ce4 Ce -0.52256(2) 0.117784(13) -0.150593(17) 0.09242(18) Uani 1 1 d . D .
O1 O -0.6222(2) 0.38702(14) 0.32658(17) 0.1092(19) Uani 1 1 d . . .
O2 O -0.52484(19) 0.38791(14) 0.18520(16) 0.0992(18) Uani 1 1 d . . .
O3 O -0.20710(18) 0.38164(13) -0.00835(17) 0.0938(17) Uani 1 1 d . A .
O4 O -0.11270(19) 0.37493(13) -0.14877(19) 0.1058(19) Uani 1 1 d . . .
N1 N -0.5189(3) 0.40450(19) 0.2886(2) 0.121(3) Uani 1 1 d . . .
N2 N -0.4684(3) 0.40346(17) 0.2589(3) 0.128(3) Uani 1 1 d U A .
H2B H -0.4342 0.4094 0.2728 0.153 Uiso 1 1 d R . .
N3 N -0.2669(2) 0.38992(16) -0.0806(2) 0.108(2) Uani 1 1 d . . .
H3B H -0.3014 0.3932 -0.0957 0.129 Uiso 1 1 d R . .
N4 N -0.2203(3) 0.39019(16) -0.1122(2) 0.107(3) Uani 1 1 d . . .
C1 C -0.6080(2) 0.4068(2) 0.3726(3) 0.151(3) Uani 0.592(7) 1 d PDU A 1
C2 C -0.6482(2) 0.4120(2) 0.4117(3) 0.156(3) Uani 0.592(7) 1 d PDU A 1
H2A H -0.6821 0.3985 0.4104 0.187 Uiso 0.592(7) 1 d PR A 1
C3 C -0.6347(2) 0.4370(2) 0.4527(3) 0.164(3) Uani 0.592(7) 1 d PDU A 1
H3A H -0.6623 0.4417 0.4795 0.196 Uiso 0.592(7) 1 d PR A 1
C4 C -0.5834(3) 0.4536(2) 0.4601(3) 0.162(3) Uani 0.592(7) 1 d PDU A 1
H4A H -0.5749 0.4691 0.4911 0.195 Uiso 0.592(7) 1 d PR A 1
C5 C -0.5459(3) 0.4468(2) 0.4189(3) 0.159(3) Uani 0.592(7) 1 d PDU A 1
H5A H -0.5093 0.4569 0.4239 0.191 Uiso 0.592(7) 1 d PR A 1
C6 C -0.5555(3) 0.4226(3) 0.3754(3) 0.153(3) Uani 0.592(7) 1 d PDU A 1
C1' C -0.6078(3) 0.4037(3) 0.3705(3) 0.151(3) Uani 0.408(7) 1 d PDU A 2
C2' C -0.6460(3) 0.4037(4) 0.4124(3) 0.156(3) Uani 0.408(7) 1 d PDU A 2
H2'A H -0.6840 0.3966 0.4045 0.188 Uiso 0.408(7) 1 d PR A 2
C3' C -0.6257(3) 0.4110(3) 0.4662(2) 0.161(4) Uani 0.408(7) 1 d PDU A 2
H3'A H -0.6459 0.4032 0.4974 0.194 Uiso 0.408(7) 1 d PR A 2
C4' C -0.5772(3) 0.4310(3) 0.4748(3) 0.159(3) Uani 0.408(7) 1 d PDU A 2
H4'A H -0.5711 0.4454 0.5076 0.191 Uiso 0.408(7) 1 d PR A 2
C5' C -0.5394(3) 0.4309(4) 0.4323(3) 0.160(3) Uani 0.408(7) 1 d PDU A 2
H5'A H -0.5020 0.4389 0.4407 0.192 Uiso 0.408(7) 1 d PR A 2
C6' C -0.5563(3) 0.4205(4) 0.3784(3) 0.154(3) Uani 0.408(7) 1 d PDU A 2
O5 O -0.03691(17) 0.37859(12) -0.04651(17) 0.0901(17) Uani 1 1 d . . .
N5 N -0.0789(3) 0.31081(15) -0.0716(2) 0.104(2) Uani 1 1 d U . .
O6 O -0.1848(2) 0.32234(12) -0.0824(2) 0.103(2) Uani 1 1 d . A .
N6 N -0.1176(3) 0.28328(15) -0.0810(3) 0.115(3) Uani 1 1 d U . .
H6A H -0.1062 0.2605 -0.0842 0.138 Uiso 1 1 d R . .
O7 O -0.4323(2) 0.14978(12) -0.15370(17) 0.0936(18) Uani 1 1 d . D .
N7 N -0.3829(3) 0.10259(16) -0.1424(2) 0.111(2) Uani 1 1 d U . .
H7A H -0.3488 0.0928 -0.1372 0.133 Uiso 1 1 d R . .
C7 C -0.5106(4) 0.4195(3) 0.3371(3) 0.159(3) Uani 1 1 d U A .
H7B H -0.4728 0.4218 0.3514 0.190 Uiso 1 1 d R . .
O8 O -0.5386(2) 0.06121(13) -0.14486(19) 0.114(2) Uani 1 1 d . . .
N8 N -0.4301(3) 0.08112(16) -0.1501(2) 0.113(2) Uani 1 1 d U . .
C8 C -0.4776(3) 0.3937(2) 0.2064(3) 0.110(3) Uani 1 1 d U A .
O9 O -0.6140(2) 0.12196(13) -0.17174(16) 0.1034(19) Uani 1 1 d . . .
O10 O -0.4719(2) 0.11380(13) -0.06361(18) 0.108(2) Uani 1 1 d . . .
O11 O -0.2668(2) 0.11183(16) 0.26029(19) 0.133(2) Uani 1 1 d . B .
O12 O -0.1195(2) 0.11871(13) 0.35951(18) 0.113(2) Uani 1 1 d . B .
N9 N -0.5822(3) 0.11242(16) -0.0604(2) 0.102(2) Uani 1 1 d U . .
N10 N -0.5495(3) 0.11498(17) -0.0101(2) 0.113(2) Uani 1 1 d U B .
H10I H -0.5647 0.1168 0.0233 0.135 Uiso 1 1 d R . .
N11 N -0.2063(5) 0.0900(3) 0.2098(5) 0.106(4) Uani 0.50 1 d PU B 1
H11G H -0.1950 0.0808 0.1778 0.127 Uiso 0.50 1 d PR B 1
N11' N -0.1879(6) 0.1101(3) 0.2003(5) 0.110(2) Uani 0.50 1 d PU B 2
H11H H -0.1742 0.1103 0.1661 0.132 Uiso 0.50 1 d PR B 2
N12 N -0.1608(3) 0.09980(18) 0.2540(3) 0.1290(19) Uani 1 1 d U B .
C9 C -0.4380(3) 0.3981(4) 0.1100(2) 0.092(3) Uani 0.50 1 d PDU A 1
H9A H -0.4757 0.3976 0.0950 0.110 Uiso 0.50 1 d PR A 1
C10 C -0.4261(3) 0.3994(4) 0.1669(3) 0.093(3) Uani 0.50 1 d PDU A 1
C11 C -0.3720(2) 0.4026(4) 0.1896(3) 0.087(3) Uani 0.50 1 d PDU A 1
H11A H -0.3649 0.4047 0.2291 0.105 Uiso 0.50 1 d PR A 1
C12 C -0.3286(3) 0.3971(4) 0.1537(2) 0.091(3) Uani 0.50 1 d PDU A 1
H12A H -0.2911 0.3948 0.1690 0.109 Uiso 0.50 1 d PR A 1
O13 O -0.1927(5) 0.0644(3) 0.3408(4) 0.129(2) Uani 0.50 1 d PDU C 2
O13' O -0.2137(4) 0.0584(2) 0.3573(4) 0.107(4) Uani 0.50 1 d PDU C 1
O14 O -0.2953(2) 0.15652(13) 0.34045(19) 0.104(2) Uani 1 1 d . C .
O15 O -0.5469(2) 0.33294(14) 0.26736(19) 0.107(2) Uani 1 1 d . . .
O16 O -0.70076(19) 0.38171(13) 0.22548(17) 0.1024(18) Uani 1 1 d . . .
N13 N -0.3050(3) 0.09059(17) 0.3608(3) 0.137(3) Uani 1 1 d U C .
N14 N -0.3513(3) 0.11188(17) 0.3460(2) 0.119(3) Uani 1 1 d U . .
H14F H -0.3860 0.1027 0.3436 0.143 Uiso 1 1 d R C .
N15 N -0.6142(3) 0.29096(16) 0.2674(2) 0.118(3) Uani 1 1 d U . .
H15H H -0.6235 0.2679 0.2717 0.142 Uiso 1 1 d R A .
N16 N -0.6517(3) 0.31827(16) 0.2565(2) 0.103(2) Uani 1 1 d U A .
C13 C -0.3378(2) 0.3948(4) 0.0961(2) 0.085(3) Uani 0.50 1 d PDU A 1
C14 C -0.3932(2) 0.3959(4) 0.0749(2) 0.087(3) Uani 0.50 1 d PDU A 1
C15 C -0.4028(3) 0.3952(4) 0.0172(2) 0.087(3) Uani 0.50 1 d PDU A 1
H15A H -0.4406 0.3961 0.0022 0.105 Uiso 0.50 1 d PR A 1
C16 C -0.3586(2) 0.3955(3) -0.0186(3) 0.085(3) Uani 0.50 1 d PDU A 1
H16A H -0.3658 0.3958 -0.0582 0.102 Uiso 0.50 1 d PR A 1
O17 O -0.6164(2) 0.43928(13) 0.23058(18) 0.105(2) Uani 1 1 d . . .
O18 O -0.60727(19) 0.33583(12) 0.16197(17) 0.0910(18) Uani 1 1 d . . .
O19 O -0.5375(2) 0.17322(13) -0.10372(17) 0.104(2) Uani 1 1 d . . .
O20 O -0.5103(2) 0.10729(12) -0.23918(17) 0.1022(19) Uani 1 1 d . . .
N17 N -0.6268(2) 0.40357(15) 0.1312(2) 0.082(2) Uani 1 1 d U . .
C17 C -0.3047(3) 0.3915(4) 0.0038(2) 0.084(3) Uani 0.50 1 d PDU A 1
N18 N -0.6150(2) 0.37598(14) 0.0921(2) 0.0762(18) Uani 1 1 d U A .
H18C H -0.6149 0.3809 0.0555 0.091 Uiso 1 1 d R . .
C18 C -0.2936(3) 0.3937(3) 0.0605(2) 0.081(3) Uani 0.50 1 d PDU A 1
H18A H -0.2558 0.3936 0.0754 0.097 Uiso 0.50 1 d PR A 1
C9' C -0.4420(3) 0.3812(4) 0.1172(2) 0.091(3) Uani 0.50 1 d PDU A 2
H9'A H -0.4798 0.3797 0.1025 0.109 Uiso 0.50 1 d PR A 2
C10' C -0.4306(3) 0.3867(4) 0.1736(3) 0.090(3) Uani 0.50 1 d PDU A 2
C11' C -0.3766(2) 0.3832(4) 0.1966(3) 0.087(3) Uani 0.50 1 d PDU A 2
H11B H -0.3696 0.3829 0.2362 0.105 Uiso 0.50 1 d PR A 2
C12' C -0.3330(3) 0.3782(4) 0.1611(2) 0.094(3) Uani 0.50 1 d PDU A 2
H12B H -0.2957 0.3745 0.1762 0.113 Uiso 0.50 1 d PR A 2
C13' C -0.3421(2) 0.3802(4) 0.1035(2) 0.091(3) Uani 0.50 1 d PDU A 2
C14' C -0.3975(2) 0.3794(4) 0.0816(2) 0.093(3) Uani 0.50 1 d PDU A 2
C15' C -0.4072(3) 0.3739(4) 0.0243(2) 0.097(3) Uani 0.50 1 d PDU A 2
H15B H -0.4442 0.3690 0.0095 0.117 Uiso 0.50 1 d PR A 2
C16' C -0.3629(2) 0.3757(4) -0.0111(3) 0.095(3) Uani 0.50 1 d PDU A 2
H16B H -0.3699 0.3753 -0.0507 0.114 Uiso 0.50 1 d PR A 2
C17' C -0.3087(3) 0.3800(4) 0.0105(2) 0.089(3) Uani 0.50 1 d PDU A 2
C18' C -0.2981(3) 0.3797(4) 0.0674(2) 0.088(3) Uani 0.50 1 d PDU A 2
H18B H -0.2604 0.3804 0.0827 0.106 Uiso 0.50 1 d PR A 2
N19 N -0.5349(3) 0.20837(14) -0.1781(2) 0.100(2) Uani 1 1 d . . .
H19A H -0.5356 0.2302 -0.1938 0.120 Uiso 1 1 d R E .
C19 C -0.2548(4) 0.3849(3) -0.0283(3) 0.126(4) Uani 1 1 d . . .
N20 N -0.5258(2) 0.17769(15) -0.2098(2) 0.089(2) Uani 1 1 d . D .
C20 C -0.2290(4) 0.3961(2) -0.1647(3) 0.121(4) Uani 1 1 d . . .
H20A H -0.2667 0.4014 -0.1769 0.146 Uiso 1 1 d R . .
O21 O -0.1251(2) 0.43223(12) -0.06175(19) 0.109(2) Uani 1 1 d . . .
N21 N -0.1111(2) 0.40098(15) 0.0415(2) 0.093(2) Uani 1 1 d . . .
C21 C -0.1898(4) 0.3950(2) -0.2098(3) 0.108(3) Uani 1 1 d . . .
O22 O -0.1247(2) 0.33498(12) 0.0254(2) 0.1055(19) Uani 1 1 d . . .
N22 N -0.1220(2) 0.37667(16) 0.0851(2) 0.101(2) Uani 1 1 d . C .
H22B H -0.1245 0.3844 0.1203 0.122 Uiso 1 1 d R . .
C22 C -0.2063(4) 0.4062(3) -0.2637(3) 0.177(5) Uani 1 1 d . . .
H22A H -0.2428 0.4165 -0.2693 0.213 Uiso 1 1 d R . .
O23 O -0.1902(2) 0.17035(14) 0.28723(19) 0.124(2) Uani 1 1 d . C .
N23 N -0.1909(3) 0.20998(18) 0.3609(3) 0.130(3) Uani 1 1 d . . .
H23G H -0.1863 0.2328 0.3719 0.156 Uiso 1 1 d R C .
C23 C -0.1731(4) 0.4054(3) -0.3068(4) 0.172(4) Uani 1 1 d U . .
H23A H -0.1862 0.4131 -0.3431 0.207 Uiso 1 1 d R . .
O24 O -0.2158(2) 0.11559(14) 0.43200(16) 0.110(2) Uani 1 1 d . C .
N24 N -0.2022(3) 0.18146(16) 0.3969(2) 0.104(2) Uani 1 1 d . C .
C24 C -0.1223(4) 0.3945(2) -0.2973(4) 0.151(3) Uani 1 1 d U . .
H24A H -0.0989 0.3916 -0.3283 0.181 Uiso 1 1 d R . .
C25 C -0.0975(4) 0.3849(2) -0.2421(3) 0.135(4) Uani 1 1 d . . .
H25A H -0.0597 0.3771 -0.2356 0.161 Uiso 1 1 d R . .
C26 C -0.1344(4) 0.3858(2) -0.1984(3) 0.110(3) Uani 1 1 d . . .
C27 C 0.0116(3) 0.3646(2) -0.0432(3) 0.089(3) Uani 1 1 d U . .
C28 C 0.0601(3) 0.3848(3) -0.0292(3) 0.119(3) Uani 1 1 d . . .
H28A H 0.0562 0.4099 -0.0220 0.142 Uiso 1 1 d R . .
C29 C 0.1136(4) 0.3681(2) -0.0246(3) 0.116(3) Uani 1 1 d U . .
H29A H 0.1464 0.3825 -0.0185 0.139 Uiso 1 1 d R . .
C30 C 0.1144(4) 0.3310(2) -0.0314(3) 0.143(3) Uani 1 1 d U . .
H30A H 0.1495 0.3194 -0.0235 0.172 Uiso 1 1 d R . .
C31 C 0.0719(4) 0.3099(3) -0.0460(3) 0.138(4) Uani 1 1 d . . .
H31A H 0.0760 0.2850 -0.0541 0.166 Uiso 1 1 d R . .
C32 C 0.0192(3) 0.3272(2) -0.0496(3) 0.112(3) Uani 1 1 d . . .
C33 C -0.0275(4) 0.3028(2) -0.0655(3) 0.123(4) Uani 1 1 d . . .
H33A H -0.0182 0.2781 -0.0704 0.148 Uiso 1 1 d R . .
C34 C -0.1701(4) 0.2919(2) -0.0848(4) 0.119(4) Uani 1 1 d . . .
C35 C -0.2002(3) 0.22901(15) -0.0990(6) 0.137(3) Uani 0.50 1 d PDU D 1
H35A H -0.1628 0.2208 -0.1037 0.165 Uiso 0.50 1 d PR D 1
C36 C -0.2118(3) 0.26523(17) -0.0991(7) 0.128(3) Uani 0.50 1 d PDU D 1
C37 C -0.2665(2) 0.2780(2) -0.1000(6) 0.134(3) Uani 0.50 1 d PDU D 1
H37A H -0.2732 0.3032 -0.0978 0.161 Uiso 0.50 1 d PR D 1
C38 C -0.3099(3) 0.25413(16) -0.1103(6) 0.133(3) Uani 0.50 1 d PDU D 1
H38A H -0.3475 0.2628 -0.1101 0.160 Uiso 0.50 1 d PR D 1
C39 C -0.3004(2) 0.21867(14) -0.1218(6) 0.127(3) Uani 0.50 1 d PDU D 1
C40 C -0.2461(2) 0.20622(14) -0.1107(6) 0.128(3) Uani 0.50 1 d PDU D 1
C41 C -0.2364(3) 0.16972(16) -0.1124(6) 0.129(3) Uani 0.50 1 d PDU D 1
H41A H -0.1992 0.1608 -0.1063 0.154 Uiso 0.50 1 d PR D 1
C42 C -0.2811(2) 0.1467(2) -0.1240(6) 0.120(3) Uani 0.50 1 d PDU D 1
H42A H -0.2740 0.1220 -0.1320 0.144 Uiso 0.50 1 d PR D 1
C43 C -0.3357(3) 0.15881(17) -0.1198(6) 0.118(3) Uani 0.50 1 d PDU D 1
C44 C -0.3443(3) 0.19457(17) -0.1324(6) 0.126(3) Uani 0.50 1 d PDU D 1
H44A H -0.3807 0.2032 -0.1435 0.151 Uiso 0.50 1 d PR D 1
C35' C -0.2044(3) 0.22794(17) -0.1065(5) 0.139(3) Uani 0.50 1 d PDU D 2
H35B H -0.1678 0.2209 -0.1167 0.167 Uiso 0.50 1 d PR D 2
C36' C -0.2105(3) 0.2597(2) -0.0778(5) 0.130(3) Uani 0.50 1 d PDU D 2
C37' C -0.2646(2) 0.2703(2) -0.0672(6) 0.135(3) Uani 0.50 1 d PDU D 2
H37B H -0.2712 0.2944 -0.0561 0.162 Uiso 0.50 1 d PR D 2
C38' C -0.3105(3) 0.24799(17) -0.0750(5) 0.131(3) Uani 0.50 1 d PDU D 2
H38B H -0.3477 0.2558 -0.0683 0.157 Uiso 0.50 1 d PR D 2
C39' C -0.3016(2) 0.21395(16) -0.0942(5) 0.127(3) Uani 0.50 1 d PDU D 2
C40' C -0.2486(2) 0.20331(15) -0.1093(5) 0.128(3) Uani 0.50 1 d PDU D 2
C41' C -0.2457(3) 0.16927(18) -0.1314(5) 0.127(3) Uani 0.50 1 d PDU D 2
H41B H -0.2100 0.1610 -0.1423 0.152 Uiso 0.50 1 d PR D 2
C42' C -0.2917(2) 0.1472(2) -0.1408(6) 0.123(3) Uani 0.50 1 d PDU D 2
H42B H -0.2872 0.1225 -0.1502 0.147 Uiso 0.50 1 d PR D 2
C43' C -0.3439(3) 0.16231(19) -0.1333(5) 0.115(3) Uani 0.50 1 d PDU D 2
C44' C -0.3497(3) 0.1929(2) -0.1017(5) 0.121(3) Uani 0.50 1 d PDU D 2
H44B H -0.3852 0.2001 -0.0885 0.145 Uiso 0.50 1 d PR D 2
C45 C -0.3864(3) 0.1371(2) -0.1408(3) 0.086(3) Uani 1 1 d . . .
C46 C -0.4244(4) 0.0464(2) -0.1523(4) 0.141(3) Uani 1 1 d U E .
H46A H -0.3882 0.0368 -0.1422 0.169 Uiso 1 1 d R . .
C47 C -0.4711(3) 0.02209(17) -0.1648(6) 0.122(3) Uani 0.50 1 d PDU E 1
C48 C -0.4562(3) -0.01270(17) -0.1784(6) 0.138(3) Uani 0.50 1 d PDU E 1
H48A H -0.4211 -0.0168 -0.1950 0.166 Uiso 0.50 1 d PR E 1
C49 C -0.4969(2) -0.0390(2) -0.1761(7) 0.143(3) Uani 0.50 1 d PDU E 1
H49A H -0.4851 -0.0632 -0.1815 0.171 Uiso 0.50 1 d PR E 1
C50 C -0.5529(3) -0.03066(17) -0.1706(6) 0.141(3) Uani 0.50 1 d PDU E 1
H50A H -0.5805 -0.0492 -0.1726 0.169 Uiso 0.50 1 d PR E 1
C51 C -0.5652(3) 0.00500(16) -0.1599(6) 0.126(3) Uani 0.50 1 d PDU E 1
H51A H -0.6012 0.0096 -0.1457 0.151 Uiso 0.50 1 d PR E 1
C52 C -0.5251(3) 0.0319(2) -0.1542(6) 0.117(3) Uani 0.50 1 d PDU E 1
C47' C -0.4605(3) 0.01745(17) -0.1395(7) 0.119(3) Uani 0.50 1 d PDU E 2
C48' C -0.4427(3) -0.01810(16) -0.1366(6) 0.133(4) Uani 0.50 1 d PDU E 2
H48B H -0.4049 -0.0248 -0.1432 0.160 Uiso 0.50 1 d PR E 2
C49' C -0.4839(2) -0.0434(2) -0.1284(7) 0.143(4) Uani 0.50 1 d PDU E 2
H49B H -0.4725 -0.0676 -0.1216 0.172 Uiso 0.50 1 d PR E 2
C50' C -0.5406(3) -0.03598(17) -0.1316(7) 0.139(4) Uani 0.50 1 d PDU E 2
H50B H -0.5684 -0.0540 -0.1269 0.167 Uiso 0.50 1 d PR E 2
C51' C -0.5531(3) 0.00026(16) -0.1325(6) 0.122(3) Uani 0.50 1 d PDU E 2
H51B H -0.5919 0.0063 -0.1375 0.146 Uiso 0.50 1 d PR E 2
C52' C -0.5156(3) 0.0281(2) -0.1398(7) 0.115(3) Uani 0.50 1 d PDU E 2
C53 C -0.66239(16) 0.10978(18) -0.15698(15) 0.110(2) Uani 1 1 d DU E .
C54 C -0.6984(3) 0.0986(3) -0.2011(2) 0.115(3) Uani 0.50 1 d PDU E 1
H54A H -0.6899 0.1037 -0.2389 0.138 Uiso 0.50 1 d PR E 1
C55 C -0.7486(3) 0.0824(3) -0.1879(2) 0.115(3) Uani 0.50 1 d PDU E 1
H55A H -0.7754 0.0768 -0.2175 0.138 Uiso 0.50 1 d PR E 1
C56 C -0.7606(3) 0.0748(3) -0.1329(2) 0.119(3) Uani 0.50 1 d PDU E 1
H56A H -0.7947 0.0629 -0.1249 0.143 Uiso 0.50 1 d PR E 1
C57 C -0.7186(2) 0.0800(3) -0.0923(3) 0.109(3) Uani 0.50 1 d PDU E 1
H57A H -0.7258 0.0735 -0.0547 0.130 Uiso 0.50 1 d PR E 1
C58 C -0.6663(3) 0.0932(3) -0.1050(3) 0.106(3) Uani 0.50 1 d PDU E 1
C54' C -0.7070(2) 0.1111(4) -0.1959(2) 0.118(3) Uani 0.50 1 d PDU E 2
H54B H -0.6992 0.1090 -0.2345 0.142 Uiso 0.50 1 d PR E 2
C55' C -0.7618(2) 0.1055(4) -0.1812(2) 0.125(3) Uani 0.50 1 d PDU E 2
H55B H -0.7917 0.1101 -0.2081 0.150 Uiso 0.50 1 d PR E 2
C56' C -0.7721(2) 0.1050(4) -0.1247(2) 0.129(4) Uani 0.50 1 d PDU E 2
H56B H -0.8097 0.1010 -0.1141 0.155 Uiso 0.50 1 d PR E 2
C57' C -0.7299(2) 0.1079(4) -0.0836(2) 0.117(4) Uani 0.50 1 d PDU E 2
H57B H -0.7378 0.1071 -0.0449 0.140 Uiso 0.50 1 d PR E 2
C58' C -0.6756(2) 0.1112(4) -0.1009(2) 0.101(3) Uani 0.50 1 d PDU E 2
C59 C -0.6349(4) 0.1077(2) -0.0567(4) 0.135(3) Uani 1 1 d U E .
H59A H -0.6525 0.1133 -0.0242 0.162 Uiso 1 1 calc R F 1
C60 C -0.4935(4) 0.11657(19) -0.0167(3) 0.115(3) Uani 1 1 d . B .
C61 C -0.4056(3) 0.1034(3) 0.0265(3) 0.109(3) Uani 0.50 1 d PDU B 1
H61A H -0.3974 0.0918 -0.0077 0.130 Uiso 0.50 1 d PR B 1
C62 C -0.4565(3) 0.1205(3) 0.0298(3) 0.101(3) Uani 0.50 1 d PDU B 1
C63 C -0.4740(3) 0.1326(3) 0.0807(2) 0.109(3) Uani 0.50 1 d PDU B 1
H63A H -0.5108 0.1420 0.0850 0.131 Uiso 0.50 1 d PR B 1
C64 C -0.4370(3) 0.1321(3) 0.1271(3) 0.112(3) Uani 0.50 1 d PDU B 1
H64A H -0.4456 0.1433 0.1616 0.134 Uiso 0.50 1 d PR B 1
C65 C -0.3844(2) 0.1167(3) 0.1236(2) 0.111(3) Uani 0.50 1 d PDU B 1
C66 C -0.3681(2) 0.1034(3) 0.0724(2) 0.113(3) Uani 0.50 1 d PDU B 1
C67 C -0.3182(3) 0.0848(3) 0.0683(3) 0.119(3) Uani 0.50 1 d PDU B 1
H67A H -0.3089 0.0750 0.0331 0.142 Uiso 0.50 1 d PR B 1
C68 C -0.2816(4) 0.0834(3) 0.1149(3) 0.118(3) Uani 0.50 1 d PDU B 1
H68A H -0.2459 0.0723 0.1111 0.142 Uiso 0.50 1 d PR B 1
C69 C -0.2957(3) 0.0974(3) 0.1660(3) 0.115(3) Uani 0.50 1 d PDU B 1
C70 C -0.3453(3) 0.1165(3) 0.1684(3) 0.115(3) Uani 0.50 1 d PDU B 1
H70A H -0.3527 0.1291 0.2020 0.138 Uiso 0.50 1 d PR B 1
C71 C -0.2591(7) 0.0969(4) 0.2179(6) 0.108(4) Uani 0.50 1 d PU B 1
C61' C -0.3979(2) 0.1182(4) 0.0266(3) 0.109(3) Uani 0.50 1 d PDU B 2
H61B H -0.3850 0.1187 -0.0105 0.131 Uiso 0.50 1 d PR B 2
C62' C -0.4537(3) 0.1201(5) 0.0395(3) 0.103(3) Uani 0.50 1 d PDU B 2
C63' C -0.4730(3) 0.1228(4) 0.0931(2) 0.112(3) Uani 0.50 1 d PDU B 2
H63B H -0.5122 0.1226 0.0993 0.134 Uiso 0.50 1 d PR B 2
C64' C -0.4312(2) 0.1254(5) 0.1353(3) 0.114(3) Uani 0.50 1 d PDU B 2
H64B H -0.4439 0.1299 0.1719 0.136 Uiso 0.50 1 d PR B 2
C65' C -0.3741(2) 0.1235(5) 0.1279(2) 0.113(3) Uani 0.50 1 d PDU B 2
C66' C -0.3602(2) 0.1196(4) 0.0725(2) 0.112(3) Uani 0.50 1 d PDU B 2
C67' C -0.3046(2) 0.1124(4) 0.0627(3) 0.122(3) Uani 0.50 1 d PDU B 2
H67B H -0.2931 0.1109 0.0251 0.146 Uiso 0.50 1 d PR B 2
C68' C -0.2631(3) 0.1090(4) 0.1049(2) 0.126(4) Uani 0.50 1 d PDU B 2
H68B H -0.2253 0.1027 0.0984 0.151 Uiso 0.50 1 d PR B 2
C69' C -0.2798(3) 0.1137(4) 0.1593(3) 0.111(3) Uani 0.50 1 d PDU B 2
C70' C -0.3345(3) 0.1214(4) 0.1723(3) 0.114(3) Uani 0.50 1 d PDU B 2
H70B H -0.3455 0.1255 0.2096 0.137 Uiso 0.50 1 d PR B 2
C71' C -0.2405(7) 0.1153(4) 0.2099(6) 0.085(3) Uani 0.50 1 d PU B 2
C72 C -0.1092(4) 0.0850(4) 0.2508(4) 0.113(4) Uani 0.50 1 d PDU B 1
H72A H -0.1036 0.0738 0.2156 0.136 Uiso 0.50 1 d PR B 1
C73 C -0.0686(3) 0.0843(3) 0.2955(3) 0.122(3) Uani 0.50 1 d PDU B 1
C74 C -0.0169(3) 0.0702(3) 0.2833(3) 0.126(3) Uani 0.50 1 d PDU B 1
H74A H -0.0142 0.0602 0.2468 0.151 Uiso 0.50 1 d PR B 1
C75 C 0.0302(3) 0.0718(3) 0.3190(3) 0.131(3) Uani 0.50 1 d PDU B 1
H75A H 0.0650 0.0619 0.3083 0.157 Uiso 0.50 1 d PR B 1
C76 C 0.0220(3) 0.0873(3) 0.3706(3) 0.134(3) Uani 0.50 1 d PDU B 1
H76A H 0.0538 0.0874 0.3964 0.161 Uiso 0.50 1 d PR B 1
C77 C -0.0278(3) 0.1025(3) 0.3871(3) 0.126(3) Uani 0.50 1 d PDU B 1
H77A H -0.0300 0.1138 0.4228 0.152 Uiso 0.50 1 d PR B 1
C78 C -0.0717(3) 0.1012(3) 0.3473(3) 0.120(3) Uani 0.50 1 d PDU B 1
C72' C -0.1041(5) 0.1043(5) 0.2341(4) 0.129(4) Uani 0.50 1 d PDU B 2
H72B H -0.0926 0.1021 0.1966 0.155 Uiso 0.50 1 d PR B 2
C73' C -0.0658(3) 0.1010(4) 0.2804(2) 0.124(3) Uani 0.50 1 d PDU B 2
C74' C -0.0135(3) 0.0930(4) 0.2615(3) 0.135(3) Uani 0.50 1 d PDU B 2
H74B H -0.0075 0.0909 0.2225 0.163 Uiso 0.50 1 d PR B 2
C75' C 0.0323(3) 0.0902(4) 0.2986(3) 0.133(3) Uani 0.50 1 d PDU B 2
H75B H 0.0659 0.0808 0.2876 0.160 Uiso 0.50 1 calc PR B 2
C76' C 0.0263(3) 0.1019(4) 0.3529(3) 0.135(3) Uani 0.50 1 d PDU B 2
H76B H 0.0587 0.1046 0.3774 0.162 Uiso 0.50 1 d PR B 2
C77' C -0.0256(3) 0.1104(4) 0.3731(3) 0.126(3) Uani 0.50 1 d PDU B 2
H77B H -0.0297 0.1183 0.4107 0.151 Uiso 0.50 1 d PR B 2
C78' C -0.0720(3) 0.1102(4) 0.3361(3) 0.123(3) Uani 0.50 1 d PDU B 2
C79 C -0.21636(12) 0.03810(10) 0.3803(2) 0.1651(19) Uani 0.467(6) 1 d PDU C 2
C80 C -0.17832(14) 0.01157(10) 0.3965(2) 0.1672(19) Uani 0.467(6) 1 d PDU C 2
H80A H -0.1428 0.0112 0.3799 0.201 Uiso 0.467(6) 1 d PR C 2
C81 C -0.19377(13) -0.01477(12) 0.4335(3) 0.1687(19) Uani 0.467(6) 1 d PDU C 2
H81A H -0.1668 -0.0326 0.4447 0.202 Uiso 0.467(6) 1 d PR C 2
C82 C -0.24819(13) -0.01628(11) 0.4507(3) 0.1687(17) Uani 0.467(6) 1 d PDU C 2
H82A H -0.2565 -0.0327 0.4799 0.202 Uiso 0.467(6) 1 d PR C 2
C83 C -0.28691(15) 0.00920(10) 0.4319(3) 0.1689(17) Uani 0.467(6) 1 d PDU C 2
H83A H -0.3253 0.0056 0.4401 0.203 Uiso 0.467(6) 1 d PR C 2
C84 C -0.26980(14) 0.03795(11) 0.4001(3) 0.1655(18) Uani 0.467(6) 1 d PDU C 2
C79' C -0.22867(12) 0.03450(11) 0.4039(2) 0.1644(17) Uani 0.533(6) 1 d PDU C 1
C80' C -0.19178(14) 0.01105(10) 0.4314(2) 0.1662(17) Uani 0.533(6) 1 d PDU C 1
H80B H -0.1527 0.0126 0.4251 0.199 Uiso 0.533(6) 1 d PR C 1
C81' C -0.21263(12) -0.01596(12) 0.4644(3) 0.1659(19) Uani 0.533(6) 1 d PDU C 1
H81B H -0.1879 -0.0341 0.4791 0.199 Uiso 0.533(6) 1 d PR C 1
C82' C -0.26845(13) -0.01546(11) 0.4777(2) 0.1677(19) Uani 0.533(6) 1 d PDU C 1
H82B H -0.2823 -0.0336 0.5017 0.201 Uiso 0.533(6) 1 d PR C 1
C83' C -0.30402(14) 0.01068(10) 0.4551(2) 0.1681(19) Uani 0.533(6) 1 d PDU C 1
H83B H -0.3424 0.0111 0.4648 0.202 Uiso 0.533(6) 1 d PR C 1
C84' C -0.28379(14) 0.03620(12) 0.4191(3) 0.1669(18) Uani 0.533(6) 1 d PDU C 1
C85 C -0.3188(5) 0.0618(3) 0.3874(4) 0.179(5) Uani 1 1 d D . .
H85A H -0.3567 0.0567 0.3860 0.215 Uiso 1 1 calc R C 1
C86 C -0.3415(4) 0.1469(2) 0.3359(3) 0.109(3) Uani 1 1 d . C .
C87 C -0.3800(2) 0.20331(13) 0.3118(3) 0.138(4) Uani 1 1 d D C .
H87A H -0.3422 0.2115 0.3110 0.165 Uiso 1 1 d R . .
C88 C -0.3897(2) 0.16783(15) 0.3215(3) 0.114(3) Uani 1 1 d D . .
C89 C -0.4447(2) 0.15688(17) 0.3227(4) 0.154(4) Uani 1 1 d D C .
H89A H -0.4522 0.1325 0.3319 0.185 Uiso 1 1 d R . .
C90 C -0.4896(3) 0.17877(14) 0.3105(4) 0.163(5) Uani 1 1 d D . .
H90A H -0.5273 0.1702 0.3106 0.196 Uiso 1 1 d R C .
C91 C -0.47831(19) 0.21429(13) 0.3010(3) 0.118(3) Uani 1 1 d D C .
C92 C -0.4240(2) 0.22737(13) 0.2998(4) 0.165(5) Uani 1 1 d D . .
C93 C -0.4160(3) 0.26347(15) 0.2912(4) 0.195(4) Uani 1 1 d DU C .
H93A H -0.3787 0.2728 0.2935 0.234 Uiso 1 1 d R . .
C94 C -0.4613(2) 0.28567(18) 0.2777(4) 0.176(5) Uani 1 1 d D . .
H94A H -0.4545 0.3103 0.2692 0.212 Uiso 1 1 d R C .
C95 C -0.5152(2) 0.27332(14) 0.2812(3) 0.118(4) Uani 1 1 d D A .
C96 C -0.5238(3) 0.23726(15) 0.2929(3) 0.156(5) Uani 1 1 d D . .
H96A H -0.5612 0.2284 0.2943 0.187 Uiso 1 1 d R C .
C97 C -0.5620(4) 0.3018(2) 0.2726(3) 0.107(3) Uani 1 1 d . A .
C98 C -0.7001(4) 0.3053(2) 0.2503(3) 0.117(3) Uani 1 1 d . . .
H98A H -0.7049 0.2800 0.2541 0.141 Uiso 1 1 d R A .
C99 C -0.7482(2) 0.32626(14) 0.2388(3) 0.121(3) Uani 1 1 d D A .
C100 C -0.7998(2) 0.30932(19) 0.2391(3) 0.164(5) Uani 1 1 d D . .
H10A H -0.8022 0.2844 0.2481 0.197 Uiso 1 1 d R A .
C101 C -0.8504(3) 0.32518(14) 0.2270(4) 0.158(4) Uani 1 1 d D A .
H10B H -0.8861 0.3135 0.2259 0.190 Uiso 1 1 d R . .
C102 C -0.8478(2) 0.36178(14) 0.2188(3) 0.122(4) Uani 1 1 d D . .
H10C H -0.8816 0.3753 0.2129 0.146 Uiso 1 1 d R A .
C103 C -0.7994(2) 0.38257(16) 0.2172(3) 0.114(3) Uani 1 1 d DU A .
H10D H -0.7975 0.4076 0.2087 0.137 Uiso 1 1 d R . .
C104 C -0.7507(2) 0.36274(14) 0.2282(3) 0.097(3) Uani 1 1 d DU A .
C105 C -0.6405(5) 0.46670(18) 0.2003(3) 0.105(3) Uani 0.50 1 d PDU A 1
C106 C -0.6441(4) 0.49994(17) 0.2257(4) 0.113(3) Uani 0.50 1 d PDU A 1
H10E H -0.6327 0.5021 0.2643 0.135 Uiso 0.50 1 d PR A 1
C107 C -0.6793(4) 0.5256(2) 0.2013(3) 0.117(3) Uani 0.50 1 d PDU A 1
H10F H -0.6785 0.5491 0.2171 0.141 Uiso 0.50 1 d PR A 1
C108 C -0.7113(4) 0.51817(19) 0.1528(3) 0.129(4) Uani 0.50 1 d PDU A 1
H10G H -0.7400 0.5342 0.1393 0.154 Uiso 0.50 1 d PR A 1
C109 C -0.6989(4) 0.4870(2) 0.1237(4) 0.120(3) Uani 0.50 1 d PDU A 1
H10H H -0.7127 0.4844 0.0858 0.144 Uiso 0.50 1 d PR A 1
C110 C -0.6602(4) 0.4624(2) 0.1453(3) 0.106(3) Uani 0.50 1 d PDU A 1
C205 C -0.6373(6) 0.46664(19) 0.2054(2) 0.104(3) Uani 0.50 1 d PDU A 2
C206 C -0.6481(7) 0.49841(16) 0.2330(3) 0.113(3) Uani 0.50 1 d PDU A 2
H20B H -0.6392 0.5002 0.2722 0.135 Uiso 0.50 1 d PR A 2
C207 C -0.6484(6) 0.52981(19) 0.2020(3) 0.116(3) Uani 0.50 1 d PDU A 2
H20C H -0.6482 0.5527 0.2199 0.140 Uiso 0.50 1 d PR A 2
C208 C -0.6638(6) 0.52817(18) 0.1456(3) 0.115(3) Uani 0.50 1 d PDU A 2
H20D H -0.6778 0.5487 0.1255 0.138 Uiso 0.50 1 d PR A 2
C209 C -0.6579(6) 0.49561(16) 0.1179(3) 0.108(3) Uani 0.50 1 d PDU A 2
H20E H -0.6643 0.4940 0.0783 0.130 Uiso 0.50 1 d PR A 2
C210 C -0.6476(7) 0.4644(2) 0.1480(3) 0.106(3) Uani 0.50 1 d PDU A 2
C111 C -0.6443(3) 0.43473(19) 0.1104(3) 0.098(3) Uani 1 1 d . A .
H11I H -0.6453 0.4375 0.0707 0.118 Uiso 1 1 d R . .
C112 C -0.6059(3) 0.34332(18) 0.1124(3) 0.084(3) Uani 1 1 d . A .
C113 C -0.5829(3) 0.32138(14) 0.01413(18) 0.090(3) Uani 1 1 d D A .
H11C H -0.5850 0.3453 -0.0002 0.108 Uiso 1 1 d R . .
C114 C -0.5915(3) 0.31544(13) 0.0702(2) 0.086(3) Uani 1 1 d D . .
C115 C -0.5867(4) 0.28075(13) 0.0906(2) 0.130(3) Uani 1 1 d DU A .
H11D H -0.5892 0.2768 0.1298 0.156 Uiso 1 1 d R . .
C116 C -0.5767(4) 0.25188(16) 0.0560(2) 0.144(3) Uani 1 1 d DU . .
H11E H -0.5772 0.2279 0.0701 0.173 Uiso 1 1 d R A .
C117 C -0.5667(3) 0.25903(12) 0.00092(19) 0.114(3) Uani 1 1 d D A .
C118 C -0.5709(3) 0.29334(12) -0.02092(17) 0.081(3) Uani 1 1 d D . .
C119 C -0.5657(3) 0.29835(14) -0.0781(2) 0.109(3) Uani 1 1 d D A .
H11F H -0.5699 0.3219 -0.0934 0.131 Uiso 1 1 d R . .
C120 C -0.5554(4) 0.26952(12) -0.1121(2) 0.120(4) Uani 1 1 d D . .
H12C H -0.5535 0.2730 -0.1515 0.144 Uiso 1 1 d R A .
C121 C -0.5500(3) 0.23576(13) -0.08919(19) 0.082(3) Uani 1 1 d D A .
C122 C -0.5551(4) 0.22983(15) -0.0331(2) 0.120(4) Uani 1 1 d D . .
H12D H -0.5517 0.2060 -0.0186 0.144 Uiso 1 1 d R A .
C123 C -0.5404(4) 0.2038(2) -0.1236(3) 0.102(3) Uani 1 1 d . A .
C124 C -0.5158(3) 0.1829(2) -0.2636(3) 0.090(3) Uani 1 1 d . . .
H12E H -0.5176 0.2071 -0.2768 0.108 Uiso 1 1 d R E .
C125 C -0.5037(3) 0.15681(13) -0.3011(2) 0.093(3) Uani 1 1 d D E .
C126 C -0.4951(3) 0.16991(16) -0.3540(2) 0.114(3) Uani 1 1 d D . .
H12F H -0.4982 0.1948 -0.3630 0.137 Uiso 1 1 d R E .
C127 C -0.4792(3) 0.14632(13) -0.3945(3) 0.127(4) Uani 1 1 d D E .
H12G H -0.4683 0.1548 -0.4301 0.152 Uiso 1 1 d R . .
C128 C -0.4759(3) 0.11011(15) -0.3851(2) 0.119(3) Uani 1 1 d D . .
H12H H -0.4713 0.0936 -0.4151 0.142 Uiso 1 1 d R E .
C129 C -0.4856(3) 0.09717(15) -0.3329(2) 0.106(3) Uani 1 1 d D E .
H12I H -0.4808 0.0723 -0.3242 0.127 Uiso 1 1 d R . .
C130 C -0.5010(3) 0.12018(13) -0.2901(2) 0.086(2) Uani 1 1 d DU E .
C131 C -0.0882(5) 0.4582(2) -0.0332(3) 0.149(3) Uani 0.50 1 d PDU G 2
C132 C -0.0703(5) 0.4874(2) -0.0634(4) 0.165(4) Uani 0.50 1 d PDU G 2
H13A H -0.0822 0.4891 -0.1020 0.198 Uiso 0.50 1 d PR G 2
C133 C -0.0412(6) 0.5168(2) -0.0416(3) 0.162(5) Uani 0.50 1 d PDU G 2
H13B H -0.0337 0.5381 -0.0620 0.195 Uiso 0.50 1 d PR G 2
C134 C -0.0281(6) 0.5148(2) 0.0151(3) 0.155(5) Uani 0.50 1 d PDU . 2
H13C H 0.0013 0.5300 0.0295 0.186 Uiso 0.50 1 d PR . 2
C135 C -0.0428(5) 0.4870(2) 0.0496(3) 0.136(4) Uani 0.50 1 d PDU G 2
H13D H -0.0372 0.4880 0.0893 0.163 Uiso 0.50 1 d PR G 2
C136 C -0.0712(5) 0.4586(2) 0.0230(3) 0.133(4) Uani 0.50 1 d PDU G 2
C231 C -0.1267(8) 0.46234(18) -0.0367(3) 0.169(4) Uani 0.50 1 d PDU G 1
C232 C -0.1396(8) 0.49402(15) -0.0655(4) 0.196(4) Uani 0.50 1 d PDU G 1
H23B H -0.1499 0.4932 -0.1046 0.235 Uiso 0.50 1 d PR G 1
C233 C -0.1318(10) 0.5286(2) -0.0455(3) 0.221(5) Uani 0.50 1 d PDU G 1
H23C H -0.1333 0.5488 -0.0682 0.265 Uiso 0.50 1 calc PR G 1
C234 C -0.1218(10) 0.5299(2) 0.0117(3) 0.221(5) Uani 0.50 1 d PDU G 1
H23D H -0.1214 0.5524 0.0280 0.265 Uiso 0.50 1 calc PR G 1
C235 C -0.1121(10) 0.50100(16) 0.0474(3) 0.199(5) Uani 0.50 1 d PDU G 1
H23E H -0.0973 0.5028 0.0850 0.239 Uiso 0.50 1 d PR G 1
C236 C -0.1167(10) 0.4677(2) 0.0204(3) 0.165(4) Uani 0.50 1 d PDU G 1
C137 C -0.0969(4) 0.4310(2) 0.0544(3) 0.130(4) Uani 1 1 d . G .
H13F H -0.1068 0.4381 0.0909 0.156 Uiso 1 1 d R . .
C138 C -0.1311(4) 0.3435(2) 0.0746(4) 0.131(3) Uani 1 1 d U C .
C139 C -0.1786(6) 0.25369(16) 0.1222(2) 0.139(3) Uani 0.50 1 d PDU C 1
H13E H -0.1890 0.2307 0.1075 0.167 Uiso 0.50 1 d PR C 1
C140 C -0.1690(7) 0.2838(2) 0.0895(2) 0.139(4) Uani 0.50 1 d PDU C 1
H14A H -0.1712 0.2801 0.0500 0.167 Uiso 0.50 1 d PR C 1
C141 C -0.1534(7) 0.3162(2) 0.1078(2) 0.124(3) Uani 0.50 1 d PDU C 1
C142 C -0.1462(6) 0.31951(17) 0.1649(2) 0.120(3) Uani 0.50 1 d PDU C 1
H14B H -0.1295 0.3412 0.1790 0.145 Uiso 0.50 1 d PR C 1
C143 C -0.1589(6) 0.29313(15) 0.20366(17) 0.121(3) Uani 0.50 1 d PDU C 1
C144 C -0.1765(6) 0.26073(15) 0.17975(17) 0.133(3) Uani 0.50 1 d PDU C 1
C145 C -0.1776(7) 0.23291(16) 0.2185(2) 0.143(3) Uani 0.50 1 d PDU C 1
H14C H -0.1812 0.2089 0.2048 0.171 Uiso 0.50 1 d PR C 1
C146 C -0.1723(7) 0.23643(15) 0.2764(2) 0.116(3) Uani 0.50 1 d PDU C 1
C147 C -0.1696(6) 0.27197(15) 0.2942(2) 0.116(4) Uani 0.50 1 d PDU C 1
H14D H -0.1718 0.2770 0.3331 0.140 Uiso 0.50 1 d PR C 1
C148 C -0.1562(6) 0.30058(17) 0.2605(2) 0.113(3) Uani 0.50 1 d PDU C 1
H14E H -0.1510 0.3246 0.2739 0.136 Uiso 0.50 1 d PR C 1
C239 C -0.1545(7) 0.31657(15) 0.2175(3) 0.128(3) Uani 0.50 1 d PDU C 2
H23F H -0.1616 0.3270 0.2529 0.154 Uiso 0.50 1 d PR C 2
C240 C -0.1460(7) 0.3393(2) 0.1726(4) 0.125(4) Uani 0.50 1 d PDU C 2
H24B H -0.1429 0.3646 0.1776 0.150 Uiso 0.50 1 d PR C 2
C241 C -0.1391(8) 0.32518(17) 0.1239(5) 0.122(3) Uani 0.50 1 d PDU C 2
C242 C -0.1369(6) 0.28882(17) 0.1142(3) 0.135(3) Uani 0.50 1 d PDU C 2
H24C H -0.1292 0.2784 0.0789 0.162 Uiso 0.50 1 d PR C 2
C243 C -0.1508(5) 0.26612(16) 0.1580(2) 0.144(3) Uani 0.50 1 d PDU C 2
C244 C -0.1574(6) 0.27977(15) 0.2114(2) 0.125(3) Uani 0.50 1 d PDU C 2
C245 C -0.1704(7) 0.26000(17) 0.2583(3) 0.131(3) Uani 0.50 1 d PDU C 2
H24D H -0.1768 0.2704 0.2939 0.158 Uiso 0.50 1 d PR C 2
C246 C -0.1811(8) 0.22403(19) 0.2486(3) 0.136(3) Uani 0.50 1 d PDU C 2
C247 C -0.1847(7) 0.2090(2) 0.1953(3) 0.156(4) Uani 0.50 1 d PDU C 2
H24E H -0.1925 0.1841 0.1888 0.187 Uiso 0.50 1 d PR C 2
C248 C -0.1716(6) 0.2315(2) 0.1513(3) 0.151(3) Uani 0.50 1 d PDU C 2
H24F H -0.1779 0.2234 0.1137 0.181 Uiso 0.50 1 d PR C 2
C149 C -0.1852(4) 0.2022(3) 0.3060(4) 0.153(4) Uani 1 1 d . C .
C150 C -0.2094(4) 0.1920(2) 0.4464(3) 0.112(3) Uani 1 1 d . . .
H15C H -0.2051 0.2166 0.4567 0.135 Uiso 1 1 d R C .
C151 C -0.2228(3) 0.16751(13) 0.4842(2) 0.102(3) Uani 1 1 d DU C .
C152 C -0.2350(4) 0.18187(18) 0.5357(2) 0.157(4) Uani 1 1 d DU . .
H15D H -0.2336 0.2074 0.5394 0.189 Uiso 1 1 d R C .
C153 C -0.2497(4) 0.16069(14) 0.5802(3) 0.140(3) Uani 1 1 d DU C .
H15E H -0.2552 0.1712 0.6159 0.168 Uiso 1 1 d R . .
C154 C -0.2560(4) 0.12492(15) 0.5703(2) 0.143(3) Uani 1 1 d DU . .
H15F H -0.2687 0.1107 0.6004 0.172 Uiso 1 1 d R C .
C155 C -0.2457(3) 0.10869(16) 0.5203(2) 0.124(3) Uani 1 1 d DU C .
H15G H -0.2492 0.0833 0.5161 0.149 Uiso 1 1 d R . .
C156 C -0.2274(3) 0.13094(14) 0.4787(2) 0.099(3) Uani 1 1 d D . .
O1W O 0.1108(2) -0.09163(13) 0.5138(2) 0.1109(17) Uiso 1 1 d U . .
O2W O -1.0576(7) 0.3098(4) 0.6583(6) 0.228(7) Uiso 0.50 1 d P . .
O3W O -0.5209(12) 0.3542(7) 0.4945(11) 0.183(8) Uiso 0.25 1 d PU . .
O4W O -0.7986(14) 0.1719(8) -0.1631(13) 0.221(12) Uiso 0.25 1 d PU . .
O5W O -0.5910(11) 0.2787(7) 0.5043(10) 0.165(7) Uiso 0.25 1 d PU . .
O6W O -0.1416(6) 0.0905(4) 0.1109(6) 0.190(6) Uiso 0.50 1 d P . .
O7W O -0.3814(11) 0.3861(7) 0.3358(10) 0.162(10) Uiso 0.25 1 d P . .
O8W O 0.0553(14) 0.0075(8) 0.7687(13) 0.219(9) Uiso 0.25 1 d PU . .
O9W O -0.3547(11) 0.4105(7) -0.3200(10) 0.162(10) Uiso 0.25 1 d P . .
O10W O -0.3190(13) 0.2257(8) 0.1621(12) 0.203(9) Uiso 0.25 1 d PU . .
O11W O 0.1195(10) 0.0593(6) 0.8131(8) 0.218(8) Uiso 0.37 1 d PU . .
O12W O -0.6064(18) 0.5452(10) 0.5719(16) 0.281(18) Uiso 0.25 1 d P . .
O13W O -0.3024(14) 0.2758(8) 0.1942(12) 0.203(9) Uiso 0.25 1 d PU . .
O14W O -0.6567(9) 0.3259(5) 0.5282(8) 0.210(7) Uiso 0.37 1 d PU . .
O161 O -0.6699(7) 0.2108(4) 0.2717(7) 0.228(7) Uiso 0.50 1 d PU . .
C161 C -0.7006(11) 0.1998(6) 0.2169(10) 0.211(9) Uiso 0.50 1 d PU . .
O31 O 0.04634(12) 0.4337(3) -0.1493(4) 0.132(4) Uiso 0.50 1 d PDU H 1
N31 N -0.01645(10) 0.46150(10) -0.1877(3) 0.102(4) Uiso 0.50 1 d PDU H 1
C311 C -0.00233(14) 0.43728(18) -0.1507(3) 0.114(5) Uiso 0.50 1 d PDU H 1
H31H H -0.0261 0.4236 -0.1278 0.136 Uiso 0.50 1 d PR H 1
C312 C -0.07280(14) 0.4713(3) -0.1972(5) 0.136(6) Uiso 0.50 1 d PDU H 1
H31B H -0.0945 0.4518 -0.1841 0.205 Uiso 0.50 1 d PR H 1
H31C H -0.0822 0.4928 -0.1779 0.205 Uiso 0.50 1 d PR H 1
H31D H -0.0806 0.4745 -0.2364 0.205 Uiso 0.50 1 d PR H 1
C313 C 0.0209(2) 0.48932(15) -0.1991(6) 0.217(8) Uiso 0.50 1 d PDU H 1
H31E H 0.0586 0.4818 -0.1906 0.325 Uiso 0.50 1 d PR H 1
H31F H 0.0156 0.4929 -0.2384 0.325 Uiso 0.50 1 d PR H 1
H31G H 0.0140 0.5112 -0.1799 0.325 Uiso 0.50 1 d PR H 1
O15W O 0.0705(8) 0.4374(5) -0.1991(8) 0.180(5) Uiso 0.37 1 d PU I 2
O32 O -0.79651(17) 0.43469(12) 0.4208(3) 0.141(3) Uiso 0.75 1 d PDU . .
N32 N -0.7480(3) 0.47145(14) 0.35980(19) 0.218(5) Uiso 0.75 1 d PDU . .
C321 C -0.7651(2) 0.45650(17) 0.4060(2) 0.221(6) Uiso 0.75 1 d PDU . .
H32G H -0.7555 0.4704 0.4386 0.265 Uiso 0.75 1 d PR . .
C322 C -0.7079(3) 0.4968(2) 0.3657(4) 0.246(7) Uiso 0.75 1 d PDU . .
H32A H -0.7130 0.5084 0.4006 0.370 Uiso 0.75 1 d PR . .
H32B H -0.6706 0.4876 0.3650 0.370 Uiso 0.75 1 d PR . .
H32C H -0.7141 0.5136 0.3360 0.370 Uiso 0.75 1 d PR . .
C323 C -0.7462(4) 0.45111(19) 0.3128(2) 0.135(4) Uiso 0.75 1 d PDU . .
H32D H -0.7742 0.4328 0.3137 0.203 Uiso 0.75 1 d PR . .
H32E H -0.7537 0.4662 0.2811 0.203 Uiso 0.75 1 d PR . .
H32F H -0.7102 0.4403 0.3102 0.203 Uiso 0.75 1 d PR . .
N30 N -0.16198(14) 0.47223(10) 0.2085(2) 0.103(4) Uiso 0.50 1 d PDU . .
O30 O -0.1195(6) 0.41762(9) 0.1974(4) 0.061(4) Uiso 0.25 1 d PDU J 1
C301 C -0.1231(3) 0.44736(11) 0.2126(5) 0.117(6) Uiso 0.25 1 d PDU J 1
H30L H -0.0910 0.4551 0.2321 0.140 Uiso 0.25 1 calc PR J 1
C302 C -0.2142(3) 0.4644(3) 0.1862(7) 0.117(8) Uiso 0.25 1 d PDU J 1
H30B H -0.2177 0.4431 0.1639 0.176 Uiso 0.25 1 d PR J 1
H30C H -0.2351 0.4616 0.2190 0.176 Uiso 0.25 1 d PR J 1
H30D H -0.2283 0.4844 0.1651 0.176 Uiso 0.25 1 d PR J 1
C303 C -0.1495(5) 0.50774(15) 0.2146(11) 0.130(8) Uiso 0.25 1 d PDU J 1
H30E H -0.1122 0.5118 0.2032 0.194 Uiso 0.25 1 d PR J 1
H30F H -0.1746 0.5235 0.1944 0.194 Uiso 0.25 1 d PR J 1
H30G H -0.1511 0.5122 0.2537 0.194 Uiso 0.25 1 d PR J 1
O30' O -0.1796(5) 0.41573(15) 0.1627(5) 0.045(4) Uiso 0.25 1 d PDU J 2
C304 C -0.1879(4) 0.44901(15) 0.1751(4) 0.083(6) Uiso 0.25 1 d PDU J 2
H30H H -0.2218 0.4580 0.1578 0.099 Uiso 0.25 1 d PR J 2
C305 C -0.1913(4) 0.4999(2) 0.2302(5) 0.113(8) Uiso 0.25 1 d PDU J 2
H30I H -0.2230 0.5060 0.2063 0.170 Uiso 0.25 1 d PR J 2
H30J H -0.2037 0.4927 0.2658 0.170 Uiso 0.25 1 d PR J 2
H30K H -0.1674 0.5204 0.2348 0.170 Uiso 0.25 1 d PR J 2
C306 C -0.1150(3) 0.4617(4) 0.2390(5) 0.132(8) Uiso 0.25 1 d PDU J 2
H30M H -0.0897 0.4815 0.2437 0.198 Uiso 0.25 1 d PR J 2
H30N H -0.1260 0.4537 0.2748 0.198 Uiso 0.25 1 d PR J 2
H30O H -0.0982 0.4426 0.2192 0.198 Uiso 0.25 1 d PR J 2
O34 O -0.1507(3) 0.4635(3) -0.4530(2) 0.125(7) Uiso 0.25 1 d PDU K 1
N34 N -0.08663(13) 0.49464(10) -0.4935(11) 0.151(8) Uiso 0.25 1 d PDU K 1
C341 C -0.13206(17) 0.47358(16) -0.4946(3) 0.138(8) Uiso 0.25 1 d PDU K 1
H34G H -0.1411 0.4593 -0.5269 0.166 Uiso 0.25 1 d PR K 1
C342 C -0.0935(5) 0.53037(14) -0.4973(12) 0.122(9) Uiso 0.25 1 d PDU K 1
H34A H -0.1325 0.5361 -0.4975 0.183 Uiso 0.25 1 d PR K 1
H34B H -0.0748 0.5408 -0.4651 0.183 Uiso 0.25 1 d PR K 1
H34C H -0.0779 0.5397 -0.5303 0.183 Uiso 0.25 1 d PR K 1
C343 C -0.0349(2) 0.4807(3) -0.4893(14) 0.146(10) Uiso 0.25 1 d PDU K 1
H34D H -0.0336 0.4551 -0.4882 0.219 Uiso 0.25 1 d PR K 1
H34E H -0.0180 0.4890 -0.5223 0.219 Uiso 0.25 1 d PR K 1
H34F H -0.0149 0.4902 -0.4571 0.219 Uiso 0.25 1 d PR K 1
O159 O -0.1956(9) 0.4440(5) -0.4460(8) 0.110(6) Uiso 0.25 1 d PU L 2
C159 C -0.2275(9) 0.4159(5) -0.4376(7) 0.150(7) Uiso 0.50 1 d PU . .
O59' O -0.2285(14) 0.3658(8) -0.4392(12) 0.208(11) Uiso 0.25 1 d PU L 1
N33 N -0.9376(4) 0.25504(13) 0.5477(2) 0.228(9) Uiso 0.25 1 d PDU M 1
O33 O -0.9372(9) 0.20873(11) 0.6117(5) 0.232(11) Uiso 0.25 1 d PDU M 1
C331 C -0.9445(8) 0.23801(14) 0.5950(3) 0.213(9) Uiso 0.25 1 d PDU M 1
H33H H -0.9525 0.2545 0.6241 0.256 Uiso 0.25 1 d PR M 1
C332 C -0.9190(7) 0.2344(3) 0.5031(4) 0.189(12) Uiso 0.25 1 d PDU M 1
H33B H -0.9403 0.2127 0.5028 0.284 Uiso 0.25 1 d PR M 1
H33C H -0.9192 0.2441 0.4662 0.284 Uiso 0.25 1 d PR M 1
H33D H -0.8813 0.2294 0.5158 0.284 Uiso 0.25 1 d PR M 1
C333 C -0.9096(6) 0.2881(2) 0.5509(6) 0.204(12) Uiso 0.25 1 d PDU M 1
H33E H -0.9229 0.3066 0.5745 0.306 Uiso 0.25 1 d PR M 1
H33F H -0.8721 0.2819 0.5628 0.306 Uiso 0.25 1 d PR M 1
H33G H -0.9101 0.2965 0.5132 0.306 Uiso 0.25 1 d PR M 1
O35 O -0.7730(11) 0.2224(8) -0.1175(3) 0.222(9) Uiso 0.25 1 d PDU . .
N35 N -0.72947(13) 0.20427(18) -0.0509(2) 0.177(8) Uiso 0.25 1 d PDU . .
C351 C -0.77886(18) 0.2198(3) -0.0640(3) 0.200(9) Uiso 0.25 1 d PDU . .
H35C H -0.8066 0.2243 -0.0374 0.240 Uiso 0.25 1 d PR . .
C352 C -0.6858(3) 0.2168(4) -0.0780(5) 0.123(9) Uiso 0.25 1 d PDU . .
H35D H -0.6993 0.2221 -0.1153 0.185 Uiso 0.25 1 d PR . .
H35E H -0.6699 0.2379 -0.0611 0.185 Uiso 0.25 1 d PR . .
H35F H -0.6578 0.1985 -0.0790 0.185 Uiso 0.25 1 d PR . .
C353 C -0.7194(6) 0.1955(5) 0.0029(3) 0.203(12) Uiso 0.25 1 d PDU . .
H35G H -0.7503 0.1874 0.0235 0.305 Uiso 0.25 1 d PR . .
H35H H -0.6916 0.1771 0.0024 0.305 Uiso 0.25 1 d PR . .
H35I H -0.7036 0.2165 0.0203 0.305 Uiso 0.25 1 d PR . .
O37 O -0.0204(6) 0.0443(3) 0.4786(4) 0.132(6) Uiso 0.25 1 d PDU . .
N37 N 0.0139(3) -0.00691(8) 0.41323(10) 0.172(6) Uiso 0.25 1 d PDU . .
C371 C -0.0022(5) 0.02243(14) 0.4407(3) 0.178(7) Uiso 0.25 1 d PDU . .
H37F H 0.0042 0.0392 0.4132 0.214 Uiso 0.25 1 calc PR . .
C372 C 0.0209(10) -0.03945(13) 0.4426(3) 0.192(7) Uiso 0.25 1 d PDU . .
H37M H 0.0296 -0.0343 0.4811 0.289 Uiso 0.25 1 d PR . .
H37N H 0.0489 -0.0549 0.4288 0.289 Uiso 0.25 1 d PR . .
H37O H -0.0148 -0.0509 0.4389 0.289 Uiso 0.25 1 d PR . .
C373 C -0.0051(5) -0.0119(3) 0.35727(19) 0.133(10) Uiso 0.25 1 d PDU . .
H37C H 0.0125 -0.0327 0.3425 0.200 Uiso 0.25 1 calc PR . .
H37D H 0.0042 0.0087 0.3358 0.200 Uiso 0.25 1 calc PR . .
H37E H -0.0448 -0.0152 0.3555 0.200 Uiso 0.25 1 calc PR . .
O16W O 0.1045(11) -0.0255(6) 0.5141(10) 0.159(7) Uiso 0.25 1 d PU N 2
O57' O -0.4824(12) 0.3192(7) 0.4257(11) 0.175(9) Uiso 0.25 1 d PU O 2
C157 C -0.5386(10) 0.3193(6) 0.4305(9) 0.182(6) Uiso 0.50 1 d PU . .
C158 C -0.6157(5) 0.1624(3) 0.0673(5) 0.066(4) Uiso 0.50 1 d PU . .
O158 O -0.6151(7) 0.1336(4) 0.0748(6) 0.196(6) Uiso 0.50 1 d PU . .
O157 O -0.5631(8) 0.2870(5) 0.4120(7) 0.086(5) Uiso 0.25 1 d PU O 1
O38 O -0.0261(3) 0.23066(14) 0.2525(3) 0.045(3) Uiso 0.37 1 d PDU P 1
N38 N -0.0517(3) 0.19366(14) 0.17827(12) 0.160(4) Uiso 0.37 1 d PDU P 1
C381 C -0.0414(6) 0.1995(2) 0.23280(16) 0.143(5) Uiso 0.37 1 d PDU P 1
H38C H -0.0786 0.1993 0.2457 0.171 Uiso 0.37 1 d PR P 1
C382 C -0.0819(5) 0.1642(2) 0.1566(5) 0.192(8) Uiso 0.37 1 d PDU P 1
H38D H -0.1001 0.1472 0.1792 0.288 Uiso 0.37 1 d PR P 1
H38E H -0.1092 0.1794 0.1384 0.288 Uiso 0.37 1 d PR P 1
H38F H -0.0614 0.1519 0.1291 0.288 Uiso 0.37 1 d PR P 1
C383 C -0.0372(7) 0.2200(2) 0.1393(4) 0.209(8) Uiso 0.37 1 d PDU P 1
H38G H -0.0106 0.2363 0.1562 0.313 Uiso 0.37 1 d PR P 1
H38H H -0.0194 0.2057 0.1122 0.313 Uiso 0.37 1 d PR P 1
H38I H -0.0672 0.2333 0.1214 0.313 Uiso 0.37 1 d PR P 1
N39 N -0.3873(3) 0.31304(10) -0.1743(2) 0.142(7) Uiso 0.25 1 d PDU . .
O39 O -0.3481(6) 0.36790(12) -0.1526(4) 0.168(9) Uiso 0.25 1 d PDU . .
C391 C -0.3550(4) 0.34141(14) -0.1783(4) 0.147(8) Uiso 0.25 1 d PDU . .
H39G H -0.3324 0.3401 -0.2086 0.176 Uiso 0.25 1 calc PR . .
C392 C -0.4211(4) 0.3087(4) -0.1313(4) 0.096(8) Uiso 0.25 1 d PDU . .
H39A H -0.4388 0.2858 -0.1341 0.144 Uiso 0.25 1 calc PR . .
H39B H -0.4489 0.3271 -0.1325 0.144 Uiso 0.25 1 calc PR . .
H39C H -0.3994 0.3102 -0.0968 0.144 Uiso 0.25 1 calc PR . .
C393 C -0.3761(7) 0.28286(17) -0.2070(4) 0.167(11) Uiso 0.25 1 d PDU . .
H39D H -0.3982 0.2631 -0.1954 0.251 Uiso 0.25 1 calc PR . .
H39E H -0.3373 0.2769 -0.2025 0.251 Uiso 0.25 1 calc PR . .
H39F H -0.3852 0.2881 -0.2454 0.251 Uiso 0.25 1 calc PR . .
N40 N -0.37870(15) 0.24120(12) 0.5962(4) 0.124(7) Uiso 0.25 1 d PDU . .
O40 O -0.4713(3) 0.2523(7) 0.5700(10) 0.195(9) Uiso 0.25 1 d PDU . .
C401 C -0.4190(3) 0.2618(2) 0.5728(6) 0.148(8) Uiso 0.25 1 d PDU . .
H40A H -0.4092 0.2838 0.5579 0.177 Uiso 0.25 1 calc PR . .
C402 C -0.3264(3) 0.2529(4) 0.6062(11) 0.207(12) Uiso 0.25 1 d PDU . .
H40B H -0.3051 0.2488 0.5740 0.310 Uiso 0.25 1 calc PR . .
H40C H -0.3096 0.2402 0.6374 0.310 Uiso 0.25 1 calc PR . .
H40D H -0.3269 0.2779 0.6144 0.310 Uiso 0.25 1 calc PR . .
C403 C -0.3924(7) 0.2066(2) 0.6127(9) 0.206(11) Uiso 0.25 1 d PDU . .
H40E H -0.3608 0.1959 0.6323 0.308 Uiso 0.25 1 calc PR . .
H40F H -0.4025 0.1925 0.5804 0.308 Uiso 0.25 1 calc PR . .
H40G H -0.4232 0.2075 0.6367 0.308 Uiso 0.25 1 calc PR . .
N36 N -0.1706(2) 0.52604(13) -0.1580(2) 0.099(4) Uiso 0.37 1 d PDU Q 2
C362 C -0.1945(6) 0.4962(2) -0.1796(5) 0.132(9) Uiso 0.37 1 d PDU Q 2
H36A H -0.2222 0.4877 -0.1553 0.198 Uiso 0.37 1 calc PR Q 2
H36B H -0.1666 0.4782 -0.1835 0.198 Uiso 0.37 1 calc PR Q 2
H36C H -0.2118 0.5015 -0.2155 0.198 Uiso 0.37 1 calc PR Q 2
O36 O -0.1164(6) 0.5299(4) -0.2312(4) 0.186(7) Uiso 0.37 1 d PDU Q 2
C361 C -0.1308(3) 0.5437(2) -0.1844(3) 0.116(5) Uiso 0.37 1 d PDU Q 2
H36D H -0.1146 0.5645 -0.1701 0.139 Uiso 0.37 1 calc PR Q 2
C363 C -0.1884(5) 0.5389(3) -0.1093(3) 0.190(12) Uiso 0.37 1 d PDU Q 2
H36E H -0.2171 0.5236 -0.0962 0.285 Uiso 0.37 1 calc PR Q 2
H36F H -0.2030 0.5625 -0.1149 0.285 Uiso 0.37 1 calc PR Q 2
H36G H -0.1578 0.5396 -0.0823 0.285 Uiso 0.37 1 calc PR Q 2
O17W O -0.9594(9) 0.2729(5) 0.6522(8) 0.199(8) Uiso 0.37 1 d P R 3

loop_
_atom_site_aniso_label
_atom_site_aniso_U_11
_atom_site_aniso_U_22
_atom_site_aniso_U_33
_atom_site_aniso_U_23
_atom_site_aniso_U_13
_atom_site_aniso_U_12
Ce1 0.0740(3) 0.1178(4) 0.0825(3) -0.0116(3) 0.0123(2) 0.0193(3)
Ce2 0.0735(3) 0.0887(3) 0.0879(3) 0.0040(3) 0.0113(2) -0.0082(3)
Ce3 0.1212(4) 0.1130(4) 0.0749(3) 0.0079(3) -0.0082(3) 0.0319(4)
Ce4 0.1058(4) 0.0964(3) 0.0753(3) -0.0195(3) 0.0055(3) -0.0275(3)
O1 0.106(4) 0.161(5) 0.062(3) -0.007(3) 0.016(3) 0.025(4)
O2 0.070(3) 0.168(5) 0.061(3) -0.017(3) 0.013(2) 0.002(3)
O3 0.062(3) 0.127(4) 0.092(3) -0.010(3) 0.001(3) 0.016(3)
O4 0.086(4) 0.125(4) 0.109(4) 0.002(3) 0.032(3) -0.020(3)
N1 0.083(5) 0.194(6) 0.089(4) -0.032(4) 0.026(4) 0.029(5)
N2 0.109(5) 0.153(5) 0.121(4) -0.034(4) 0.008(4) 0.003(4)
N3 0.043(4) 0.149(6) 0.130(5) -0.010(4) -0.002(4) 0.031(4)
N4 0.109(5) 0.135(5) 0.074(4) -0.018(4) -0.009(4) 0.024(5)
C1 0.121(5) 0.245(6) 0.087(5) -0.039(5) 0.029(5) 0.017(5)
C2 0.134(5) 0.248(6) 0.088(5) -0.048(5) 0.037(5) 0.016(5)
C3 0.138(5) 0.249(6) 0.106(5) -0.043(5) 0.035(5) 0.015(5)
C4 0.135(6) 0.249(6) 0.105(6) -0.050(6) 0.031(5) 0.009(6)
C5 0.134(5) 0.248(6) 0.097(5) -0.035(5) 0.026(5) 0.007(5)
C6 0.126(5) 0.246(5) 0.090(5) -0.047(5) 0.024(5) 0.016(5)
C1' 0.123(6) 0.246(6) 0.087(5) -0.042(6) 0.030(5) 0.017(6)
C2' 0.133(6) 0.250(6) 0.090(5) -0.045(6) 0.038(5) 0.016(6)
C3' 0.135(6) 0.253(7) 0.100(6) -0.034(6) 0.038(6) 0.017(6)
C4' 0.133(6) 0.249(6) 0.097(6) -0.040(6) 0.029(5) 0.008(6)
C5' 0.132(6) 0.251(6) 0.099(6) -0.045(6) 0.025(5) 0.008(6)
C6' 0.126(5) 0.247(5) 0.090(5) -0.045(5) 0.024(5) 0.015(5)
O5 0.051(3) 0.123(4) 0.097(3) 0.003(3) 0.008(2) -0.003(3)
N5 0.093(5) 0.082(4) 0.139(5) -0.001(4) 0.036(4) 0.011(4)
O6 0.075(4) 0.095(4) 0.141(4) -0.010(3) 0.016(3) 0.004(3)
N6 0.140(6) 0.058(4) 0.151(5) -0.016(4) 0.031(5) -0.003(4)
O7 0.102(4) 0.092(4) 0.085(3) -0.006(3) -0.015(3) -0.028(3)
N7 0.108(5) 0.105(5) 0.123(5) -0.021(4) 0.045(4) -0.007(4)
C7 0.119(6) 0.258(7) 0.099(5) -0.053(6) 0.011(5) 0.016(6)
O8 0.141(5) 0.102(4) 0.099(4) -0.018(3) 0.004(3) -0.014(4)
N8 0.138(5) 0.091(4) 0.117(4) -0.025(4) 0.054(4) -0.024(4)
C8 0.087(6) 0.158(7) 0.086(5) -0.024(5) 0.007(5) 0.009(5)
O9 0.120(4) 0.132(4) 0.057(3) -0.001(3) -0.009(3) -0.025(4)
O10 0.109(4) 0.138(4) 0.079(3) -0.022(3) 0.007(3) -0.017(4)
O11 0.132(5) 0.193(5) 0.073(3) -0.028(4) -0.017(3) 0.044(4)
O12 0.139(5) 0.116(4) 0.084(3) -0.003(3) -0.002(3) -0.003(4)
N9 0.115(5) 0.139(5) 0.051(3) 0.006(3) -0.014(3) -0.014(4)
N10 0.130(5) 0.159(5) 0.050(3) 0.006(4) 0.016(3) -0.016(5)
N11 0.110(7) 0.108(7) 0.101(6) -0.022(6) 0.008(6) -0.011(6)
N11' 0.111(4) 0.113(4) 0.107(4) -0.002(3) 0.006(3) 0.003(3)
N12 0.129(3) 0.139(3) 0.119(3) -0.011(3) -0.001(3) 0.009(3)
C9 0.067(5) 0.120(5) 0.088(5) -0.007(5) 0.010(5) -0.011(5)
C10 0.066(5) 0.130(5) 0.085(5) -0.002(5) 0.015(5) -0.002(5)
C11 0.061(5) 0.125(5) 0.075(5) 0.003(5) 0.001(5) -0.007(5)
C12 0.064(5) 0.122(5) 0.086(5) 0.002(5) -0.002(5) -0.005(5)
O13 0.127(4) 0.130(4) 0.128(4) 0.000(3) 0.005(3) -0.002(3)
O13' 0.096(7) 0.115(7) 0.112(7) 0.023(6) 0.019(6) -0.004(6)
O14 0.091(4) 0.119(4) 0.102(4) 0.025(3) -0.003(3) 0.014(3)
O15 0.091(4) 0.130(4) 0.101(4) -0.001(3) 0.017(3) 0.020(3)
O16 0.075(3) 0.141(4) 0.092(3) -0.008(3) 0.018(3) 0.020(3)
N13 0.168(6) 0.102(5) 0.136(5) 0.037(4) -0.040(5) -0.003(5)
N14 0.126(6) 0.128(5) 0.101(4) 0.010(4) -0.014(4) -0.001(5)
N15 0.132(6) 0.100(5) 0.123(5) 0.023(4) 0.016(4) 0.004(4)
N16 0.095(5) 0.111(5) 0.101(4) 0.007(4) 0.004(4) 0.023(4)
C13 0.059(4) 0.112(5) 0.084(4) -0.002(4) 0.003(4) -0.011(4)
C14 0.062(4) 0.114(5) 0.086(4) 0.001(4) 0.006(4) -0.012(4)
C15 0.066(5) 0.114(5) 0.082(5) 0.014(5) 0.007(5) -0.016(5)
C16 0.062(5) 0.106(6) 0.087(5) 0.008(5) 0.004(5) -0.013(5)
O17 0.120(4) 0.113(4) 0.082(3) -0.017(3) 0.013(3) -0.003(3)
O18 0.092(4) 0.113(4) 0.069(3) 0.010(3) 0.019(3) 0.020(3)
O19 0.139(5) 0.114(4) 0.061(3) -0.004(3) 0.020(3) -0.007(4)
O20 0.126(4) 0.115(4) 0.068(3) -0.026(3) 0.028(3) -0.029(3)
N17 0.064(4) 0.111(4) 0.073(4) -0.023(3) 0.012(3) -0.011(3)
C17 0.060(5) 0.110(5) 0.082(5) 0.002(5) 0.012(5) -0.017(5)
N18 0.061(4) 0.102(4) 0.066(3) -0.016(3) 0.008(3) 0.010(4)
C18 0.060(5) 0.108(5) 0.076(5) 0.005(5) 0.006(5) -0.015(5)
C9' 0.063(5) 0.130(5) 0.082(5) -0.004(5) 0.022(5) -0.004(5)
C10' 0.060(5) 0.127(5) 0.083(5) -0.006(5) 0.014(5) -0.008(5)
C11' 0.061(5) 0.127(5) 0.074(5) -0.007(5) 0.001(5) -0.007(5)
C12' 0.068(5) 0.124(5) 0.091(5) 0.004(5) -0.003(5) -0.005(5)
C13' 0.062(4) 0.126(5) 0.086(4) -0.005(4) 0.002(4) -0.010(4)
C14' 0.062(4) 0.130(5) 0.087(4) -0.004(5) 0.008(4) -0.012(5)
C15' 0.072(6) 0.130(6) 0.090(6) -0.001(6) 0.008(5) -0.007(6)
C16' 0.069(5) 0.125(6) 0.091(5) 0.003(5) 0.003(5) -0.010(5)
C17' 0.063(5) 0.121(5) 0.082(5) 0.001(5) 0.009(5) -0.012(5)
C18' 0.060(5) 0.122(5) 0.082(5) -0.007(5) 0.003(5) -0.018(5)
N19 0.134(6) 0.067(4) 0.098(4) -0.011(3) 0.013(4) 0.018(4)
C19 0.126(8) 0.181(8) 0.070(5) 0.005(6) -0.015(5) 0.041(7)
N20 0.076(4) 0.104(5) 0.088(4) -0.014(4) -0.002(4) -0.005(4)
C20 0.119(7) 0.121(7) 0.125(7) 0.006(6) 0.022(6) 0.008(6)
O21 0.149(5) 0.078(3) 0.102(4) 0.004(3) 0.012(3) -0.009(4)
N21 0.077(5) 0.085(4) 0.117(5) -0.020(4) 0.005(4) -0.011(4)
C21 0.100(7) 0.104(6) 0.117(6) -0.018(5) -0.013(5) 0.010(5)
O22 0.092(4) 0.100(4) 0.127(4) 0.039(3) 0.029(3) 0.011(3)
N22 0.115(5) 0.130(5) 0.061(4) 0.017(4) 0.021(3) -0.010(5)
C22 0.154(9) 0.279(12) 0.096(7) 0.030(7) -0.021(7) 0.072(9)
O23 0.140(5) 0.147(5) 0.088(4) 0.032(3) 0.033(3) 0.045(4)
N23 0.114(6) 0.114(5) 0.162(6) -0.015(5) 0.015(5) 0.006(5)
C23 0.165(6) 0.204(6) 0.150(6) 0.008(5) 0.026(5) 0.023(5)
O24 0.134(5) 0.141(4) 0.055(3) 0.023(3) -0.004(3) 0.012(4)
N24 0.093(5) 0.107(5) 0.113(5) 0.048(4) 0.002(4) 0.001(4)
C24 0.165(6) 0.172(6) 0.118(5) 0.010(5) 0.026(5) 0.005(5)
C25 0.130(7) 0.193(9) 0.083(6) 0.028(6) 0.035(5) -0.011(7)
C26 0.142(8) 0.107(6) 0.082(5) 0.024(5) 0.024(6) -0.015(6)
C27 0.087(5) 0.109(5) 0.073(4) 0.006(4) 0.020(4) -0.004(4)
C28 0.079(6) 0.190(8) 0.089(5) 0.019(6) 0.028(4) -0.006(6)
C29 0.098(5) 0.149(5) 0.102(5) -0.005(4) 0.017(4) -0.020(4)
C30 0.133(6) 0.156(6) 0.141(5) 0.010(5) 0.013(5) 0.006(5)
C31 0.093(7) 0.163(8) 0.161(8) -0.006(7) 0.030(6) 0.011(7)
C32 0.071(6) 0.170(8) 0.095(6) 0.009(6) 0.018(5) 0.002(6)
C33 0.134(8) 0.113(7) 0.127(7) -0.021(5) 0.043(6) 0.016(6)
C34 0.072(6) 0.137(8) 0.149(8) -0.020(6) 0.010(6) 0.026(6)
C35 0.161(6) 0.126(5) 0.126(5) 0.010(5) 0.001(5) -0.056(5)
C36 0.152(6) 0.111(5) 0.122(5) 0.008(5) 0.002(5) -0.056(5)
C37 0.160(6) 0.120(5) 0.120(5) 0.007(5) -0.004(5) -0.054(5)
C38 0.153(6) 0.122(5) 0.123(5) 0.012(5) -0.002(5) -0.046(5)
C39 0.144(5) 0.116(5) 0.120(5) 0.009(5) -0.007(5) -0.053(5)
C40 0.150(5) 0.114(5) 0.120(5) 0.004(5) -0.006(5) -0.055(5)
C41 0.156(6) 0.116(5) 0.113(5) 0.008(5) -0.007(5) -0.033(5)
C42 0.136(6) 0.118(5) 0.104(5) 0.007(5) -0.011(5) -0.034(5)
C43 0.134(6) 0.116(5) 0.105(5) 0.007(5) -0.005(5) -0.041(5)
C44 0.139(6) 0.119(5) 0.117(5) 0.003(5) -0.013(5) -0.042(5)
C35' 0.162(6) 0.129(5) 0.127(5) 0.013(5) 0.006(5) -0.052(5)
C36' 0.156(6) 0.110(5) 0.122(6) 0.003(5) -0.001(5) -0.054(5)
C37' 0.160(6) 0.123(5) 0.121(6) 0.008(5) 0.005(5) -0.059(5)
C38' 0.155(6) 0.121(5) 0.115(6) 0.011(5) 0.001(5) -0.046(5)
C39' 0.145(5) 0.117(5) 0.116(5) 0.010(5) -0.004(5) -0.052(5)
C40' 0.149(5) 0.113(5) 0.119(5) 0.005(5) -0.004(5) -0.054(5)
C41' 0.154(6) 0.113(5) 0.112(5) 0.008(5) -0.007(5) -0.033(5)
C42' 0.140(6) 0.119(5) 0.108(5) 0.007(5) -0.008(5) -0.037(5)
C43' 0.132(6) 0.111(5) 0.102(5) 0.008(5) -0.008(5) -0.041(5)
C44' 0.138(6) 0.119(5) 0.105(5) 0.018(5) -0.003(5) -0.047(5)
C45 0.085(6) 0.093(6) 0.078(5) -0.012(5) -0.007(5) 0.002(5)
C46 0.135(6) 0.116(6) 0.177(6) -0.021(5) 0.056(5) 0.012(5)
C47 0.119(5) 0.096(5) 0.152(5) -0.015(5) 0.029(5) -0.010(5)
C48 0.130(6) 0.126(6) 0.161(6) -0.006(6) 0.032(6) -0.017(6)
C49 0.137(6) 0.135(6) 0.160(6) -0.005(6) 0.040(6) -0.009(6)
C50 0.136(6) 0.139(6) 0.150(6) 0.000(6) 0.032(6) -0.001(6)
C51 0.126(5) 0.120(5) 0.133(5) -0.008(4) 0.021(4) -0.008(4)
C52 0.117(5) 0.108(4) 0.128(4) -0.009(4) 0.019(4) -0.011(4)
C47' 0.119(5) 0.099(5) 0.143(5) -0.008(5) 0.037(5) -0.010(5)
C48' 0.123(7) 0.124(7) 0.157(7) -0.006(7) 0.054(6) -0.013(6)
C49' 0.140(7) 0.126(7) 0.166(7) -0.001(7) 0.031(7) -0.002(7)
C50' 0.135(6) 0.137(6) 0.148(6) -0.001(6) 0.037(6) -0.007(6)
C51' 0.122(6) 0.114(5) 0.130(6) -0.001(5) 0.026(5) -0.010(5)
C52' 0.115(5) 0.108(4) 0.123(5) -0.007(4) 0.017(4) -0.012(4)
C53 0.087(4) 0.154(5) 0.090(4) 0.009(4) 0.007(4) -0.026(4)
C54 0.091(6) 0.157(6) 0.096(6) 0.003(6) -0.002(5) -0.010(6)
C55 0.094(6) 0.145(6) 0.104(6) 0.000(6) -0.009(6) -0.012(6)
C56 0.096(6) 0.148(6) 0.112(6) 0.007(6) -0.006(6) -0.022(6)
C57 0.106(6) 0.130(6) 0.089(6) 0.012(6) -0.004(5) -0.020(6)
C58 0.105(5) 0.120(5) 0.092(5) 0.004(4) 0.001(4) -0.019(5)
C54' 0.089(6) 0.162(6) 0.102(6) 0.011(6) -0.012(5) -0.016(6)
C55' 0.095(6) 0.173(6) 0.107(5) 0.012(5) -0.005(5) -0.015(6)
C56' 0.101(7) 0.173(7) 0.113(7) 0.017(7) -0.001(6) -0.029(7)
C57' 0.109(7) 0.149(7) 0.092(6) 0.027(6) -0.008(6) -0.014(7)
C58' 0.096(5) 0.118(5) 0.089(5) 0.011(4) 0.003(4) -0.010(4)
C59 0.124(6) 0.158(6) 0.124(5) 0.000(4) 0.012(4) -0.022(5)
C60 0.164(8) 0.063(5) 0.120(7) 0.008(5) 0.030(6) -0.007(6)
C61 0.119(5) 0.151(5) 0.055(5) -0.007(5) -0.008(5) 0.009(5)
C62 0.109(5) 0.146(5) 0.044(5) -0.002(5) -0.029(5) 0.012(5)
C63 0.115(5) 0.151(5) 0.059(5) -0.002(5) -0.019(5) 0.019(5)
C64 0.117(5) 0.155(5) 0.062(5) -0.007(5) -0.011(5) 0.011(5)
C65 0.113(5) 0.154(5) 0.065(4) -0.007(4) -0.007(4) 0.009(5)
C66 0.116(5) 0.159(5) 0.062(4) -0.002(4) 0.000(4) 0.013(5)
C67 0.132(6) 0.157(6) 0.067(5) -0.011(6) 0.000(6) 0.012(6)
C68 0.127(6) 0.151(6) 0.077(6) -0.002(6) -0.007(6) 0.017(6)
C69 0.122(5) 0.149(5) 0.073(5) 0.000(5) -0.001(5) 0.007(5)
C70 0.113(5) 0.155(5) 0.075(5) -0.002(5) -0.004(5) 0.003(5)
C71 0.109(8) 0.133(8) 0.083(7) 0.014(7) -0.003(7) 0.012(7)
C61' 0.120(5) 0.152(5) 0.055(5) -0.005(5) -0.008(5) 0.014(5)
C62' 0.112(5) 0.148(5) 0.048(5) 0.001(5) -0.022(5) 0.014(5)
C63' 0.115(5) 0.157(6) 0.062(5) -0.003(5) -0.014(5) 0.015(5)
C64' 0.119(5) 0.158(5) 0.063(5) -0.003(5) -0.008(5) 0.012(5)
C65' 0.114(5) 0.156(5) 0.068(4) -0.002(5) -0.004(4) 0.010(5)
C66' 0.115(5) 0.158(5) 0.063(4) 0.003(5) -0.001(4) 0.010(5)
C67' 0.127(6) 0.177(6) 0.062(5) -0.002(6) 0.004(5) 0.007(6)
C68' 0.125(7) 0.179(7) 0.072(6) -0.002(6) -0.011(6) 0.011(7)
C69' 0.116(5) 0.151(5) 0.065(5) 0.002(5) -0.004(5) 0.001(5)
C70' 0.111(5) 0.155(6) 0.076(5) -0.004(5) -0.006(5) 0.002(5)
C71' 0.082(4) 0.087(4) 0.085(4) 0.002(3) 0.003(3) 0.001(3)
C72 0.128(7) 0.150(7) 0.059(6) 0.021(6) -0.015(6) 0.066(6)
C73 0.124(5) 0.162(5) 0.080(5) 0.026(5) -0.003(5) 0.065(5)
C74 0.130(5) 0.165(5) 0.083(5) 0.029(5) 0.010(5) 0.062(5)
C75 0.122(6) 0.173(6) 0.099(6) 0.045(6) 0.011(6) 0.070(6)
C76 0.119(6) 0.173(6) 0.108(6) 0.054(6) -0.006(6) 0.053(6)
C77 0.114(5) 0.163(5) 0.101(5) 0.047(5) -0.001(5) 0.053(5)
C78 0.116(5) 0.159(5) 0.086(5) 0.035(5) 0.006(5) 0.056(5)
C72' 0.144(8) 0.171(8) 0.069(7) 0.006(7) -0.026(7) 0.044(8)
C73' 0.128(5) 0.162(5) 0.082(5) 0.024(5) -0.003(5) 0.066(5)
C74' 0.135(6) 0.176(6) 0.095(6) 0.026(6) 0.008(6) 0.061(6)
C75' 0.130(6) 0.178(6) 0.092(6) 0.042(6) 0.013(6) 0.066(6)
C76' 0.120(6) 0.176(6) 0.106(5) 0.044(5) -0.006(5) 0.049(5)
C77' 0.115(6) 0.165(6) 0.097(5) 0.040(5) -0.005(5) 0.055(5)
C78' 0.119(6) 0.159(6) 0.091(5) 0.037(5) -0.006(5) 0.057(5)
C79 0.179(3) 0.153(3) 0.162(3) -0.003(3) 0.004(3) 0.002(3)
C80 0.183(3) 0.154(3) 0.164(3) -0.004(3) 0.002(3) 0.001(3)
C81 0.184(3) 0.155(3) 0.167(3) -0.007(3) 0.004(3) 0.004(3)
C82 0.185(3) 0.156(3) 0.165(3) -0.007(3) 0.004(3) -0.002(3)
C83 0.184(3) 0.158(3) 0.165(3) -0.007(3) 0.003(3) -0.004(3)
C84 0.179(3) 0.156(3) 0.162(3) -0.002(3) 0.003(3) -0.001(3)
C79' 0.177(3) 0.154(3) 0.161(3) -0.005(3) 0.008(3) -0.001(3)
C80' 0.181(3) 0.154(3) 0.164(3) -0.003(3) 0.008(3) 0.003(3)
C81' 0.182(3) 0.154(3) 0.163(3) -0.008(3) 0.009(3) 0.003(3)
C82' 0.184(3) 0.155(3) 0.164(3) -0.007(3) 0.005(3) -0.002(3)
C83' 0.183(3) 0.157(3) 0.164(3) -0.007(3) 0.006(3) -0.005(3)
C84' 0.180(3) 0.157(3) 0.163(3) -0.004(3) 0.004(3) -0.001(3)
C85 0.176(11) 0.143(9) 0.215(11) 0.026(8) -0.023(9) 0.025(8)
C86 0.118(8) 0.136(7) 0.070(5) 0.019(5) -0.012(5) 0.014(7)
C87 0.106(8) 0.129(7) 0.177(8) 0.023(6) -0.012(7) 0.035(6)
C88 0.093(7) 0.158(8) 0.090(6) -0.006(6) 0.007(5) 0.011(7)
C89 0.126(9) 0.162(8) 0.174(9) 0.054(7) -0.006(7) 0.030(7)
C90 0.165(10) 0.136(8) 0.189(10) 0.032(7) 0.006(8) -0.008(8)
C91 0.064(6) 0.165(8) 0.122(7) -0.026(6) -0.028(5) 0.052(6)
C92 0.128(9) 0.186(9) 0.181(9) 0.015(8) 0.007(8) 0.066(8)
C93 0.184(7) 0.181(6) 0.219(7) 0.015(5) 0.007(5) -0.003(5)
C94 0.099(8) 0.158(9) 0.270(12) 0.031(9) -0.014(8) 0.013(7)
C95 0.093(7) 0.158(8) 0.102(6) 0.004(6) -0.007(5) 0.008(6)
C96 0.135(9) 0.207(10) 0.125(8) -0.016(7) 0.013(7) -0.025(8)
C97 0.102(7) 0.134(8) 0.085(6) -0.004(6) 0.008(5) 0.008(7)
C98 0.100(7) 0.135(7) 0.119(7) 0.014(6) 0.026(6) 0.010(6)
C99 0.093(7) 0.158(8) 0.115(6) 0.028(6) 0.042(5) 0.000(6)
C100 0.084(7) 0.277(12) 0.133(7) 0.053(8) 0.020(6) 0.001(8)
C101 0.112(8) 0.203(10) 0.162(8) 0.030(8) 0.031(7) -0.023(8)
C102 0.070(6) 0.181(9) 0.114(6) 0.002(6) 0.009(5) 0.011(6)
C103 0.095(5) 0.139(5) 0.108(5) -0.014(4) 0.010(4) 0.008(4)
C104 0.088(5) 0.125(5) 0.079(4) -0.010(4) 0.022(4) 0.018(4)
C105 0.125(5) 0.080(5) 0.110(5) 0.001(5) 0.025(5) 0.007(5)
C106 0.135(5) 0.086(5) 0.119(5) -0.003(5) 0.020(5) 0.014(5)
C107 0.140(6) 0.093(5) 0.120(5) -0.012(5) 0.016(5) 0.021(5)
C108 0.150(7) 0.097(6) 0.139(7) 0.001(6) 0.009(7) 0.030(6)
C109 0.145(6) 0.089(6) 0.128(6) -0.002(6) 0.016(6) 0.018(6)
C110 0.130(5) 0.074(5) 0.116(5) -0.003(5) 0.026(5) 0.015(5)
C205 0.125(5) 0.080(5) 0.109(5) 0.002(5) 0.026(5) 0.006(5)
C206 0.135(6) 0.086(5) 0.118(5) -0.004(5) 0.020(5) 0.015(5)
C207 0.136(6) 0.092(6) 0.122(6) -0.007(6) 0.019(6) 0.018(6)
C208 0.130(6) 0.090(6) 0.126(6) 0.006(6) 0.021(6) 0.018(6)
C209 0.124(6) 0.086(6) 0.117(6) 0.007(5) 0.030(6) 0.020(6)
C210 0.129(6) 0.075(5) 0.116(5) -0.002(5) 0.030(5) 0.013(5)
C111 0.109(6) 0.094(6) 0.094(6) 0.002(5) 0.035(5) 0.029(5)
C112 0.052(5) 0.070(5) 0.129(7) 0.005(5) 0.003(5) 0.022(4)
C113 0.085(6) 0.110(6) 0.073(5) -0.014(4) -0.012(4) -0.004(5)
C114 0.105(6) 0.090(5) 0.063(5) -0.008(4) 0.000(4) -0.009(5)
C115 0.157(6) 0.120(5) 0.116(5) 0.000(4) 0.021(4) 0.017(5)
C116 0.179(6) 0.132(5) 0.124(5) -0.003(4) 0.016(5) 0.015(5)
C117 0.153(8) 0.117(6) 0.074(5) -0.002(5) 0.027(5) 0.007(6)
C118 0.100(6) 0.076(5) 0.066(5) -0.018(4) 0.002(4) -0.016(5)
C119 0.153(8) 0.083(6) 0.093(6) 0.018(5) 0.014(6) -0.002(6)
C120 0.199(9) 0.075(6) 0.088(6) -0.017(5) 0.034(6) 0.006(6)
C121 0.089(6) 0.061(5) 0.097(5) -0.032(4) 0.006(5) -0.007(4)
C122 0.200(9) 0.092(6) 0.070(5) -0.007(5) 0.025(6) 0.008(6)
C123 0.141(8) 0.116(7) 0.049(5) 0.006(5) 0.016(5) 0.003(6)
C124 0.089(6) 0.110(6) 0.070(5) -0.020(5) -0.009(4) -0.003(5)
C125 0.066(6) 0.122(6) 0.088(5) -0.031(5) -0.007(4) 0.005(5)
C126 0.122(7) 0.158(7) 0.064(5) -0.021(5) 0.024(5) 0.002(6)
C127 0.124(8) 0.147(8) 0.109(7) -0.001(6) 0.003(6) 0.019(7)
C128 0.129(7) 0.192(9) 0.037(4) -0.038(5) 0.019(4) 0.013(7)
C129 0.082(6) 0.140(7) 0.095(6) -0.054(5) -0.011(5) -0.017(5)
C130 0.075(4) 0.094(4) 0.087(4) -0.033(4) -0.010(4) -0.008(4)
C131 0.241(6) 0.074(6) 0.131(6) 0.004(6) -0.009(6) -0.024(6)
C132 0.249(7) 0.104(7) 0.140(7) 0.007(6) -0.017(7) -0.043(7)
C133 0.238(9) 0.099(8) 0.145(8) 0.003(7) -0.035(8) -0.057(8)
C134 0.225(9) 0.091(8) 0.143(8) -0.007(8) -0.053(8) -0.046(8)
C135 0.214(9) 0.059(7) 0.131(8) 0.002(7) -0.039(8) -0.029(8)
C136 0.225(7) 0.058(6) 0.112(7) -0.008(6) -0.017(7) -0.015(7)
C231 0.267(7) 0.094(7) 0.146(7) 0.020(6) -0.016(7) -0.031(7)
C232 0.285(8) 0.121(7) 0.179(7) 0.002(7) -0.012(7) -0.039(7)
C233 0.313(9) 0.140(8) 0.209(9) 0.014(8) -0.011(9) -0.032(9)
C234 0.318(9) 0.138(8) 0.205(9) 0.003(9) -0.004(9) -0.031(9)
C235 0.300(9) 0.109(8) 0.187(9) 0.010(8) 0.001(9) -0.031(9)
C236 0.264(7) 0.086(6) 0.144(6) -0.005(6) -0.011(7) -0.037(6)
C137 0.132(8) 0.159(8) 0.098(6) -0.045(6) 0.000(6) -0.017(7)
C138 0.152(6) 0.121(6) 0.121(6) 0.026(5) 0.018(5) 0.019(6)
C139 0.185(6) 0.133(5) 0.096(5) 0.043(5) -0.021(5) -0.039(5)
C140 0.180(7) 0.141(7) 0.095(6) 0.045(6) -0.019(6) -0.031(7)
C141 0.163(6) 0.116(5) 0.093(5) 0.046(5) 0.006(5) -0.027(5)
C142 0.151(5) 0.118(5) 0.093(5) 0.047(5) 0.009(5) -0.022(5)
C143 0.149(5) 0.113(5) 0.103(5) 0.024(5) 0.010(5) -0.024(5)
C144 0.171(5) 0.126(5) 0.102(5) 0.027(5) 0.010(5) -0.035(5)
C145 0.189(5) 0.131(5) 0.107(5) 0.011(5) 0.002(5) -0.018(5)
C146 0.159(6) 0.112(6) 0.076(6) 0.012(5) 0.006(6) -0.010(6)
C147 0.147(7) 0.126(7) 0.076(6) 0.006(6) 0.001(6) 0.003(7)
C148 0.141(6) 0.108(5) 0.090(5) 0.020(5) 0.006(5) -0.014(5)
C239 0.148(6) 0.130(6) 0.107(5) 0.025(5) 0.011(5) -0.013(5)
C240 0.148(7) 0.132(7) 0.097(6) 0.056(6) 0.017(6) -0.009(7)
C241 0.157(6) 0.124(5) 0.086(5) 0.044(5) 0.009(5) -0.016(5)
C242 0.170(5) 0.138(5) 0.096(5) 0.048(5) -0.013(5) -0.031(5)
C243 0.182(5) 0.136(5) 0.112(5) 0.035(5) -0.008(5) -0.037(5)
C244 0.154(5) 0.123(5) 0.099(5) 0.028(5) 0.010(5) -0.024(5)
C245 0.163(5) 0.133(5) 0.098(5) 0.008(5) 0.002(5) -0.010(5)
C246 0.184(6) 0.123(6) 0.102(6) 0.017(6) 0.006(6) -0.006(6)
C247 0.207(7) 0.141(7) 0.119(7) 0.020(7) 0.001(7) -0.015(7)
C248 0.195(6) 0.139(6) 0.117(6) 0.030(5) -0.005(6) -0.025(6)
C149 0.157(9) 0.140(8) 0.164(9) 0.066(7) 0.032(7) 0.057(7)
C150 0.149(8) 0.127(7) 0.062(5) -0.016(5) 0.018(5) 0.002(6)
C151 0.108(5) 0.124(5) 0.075(4) -0.024(4) 0.013(4) 0.014(4)
C152 0.118(7) 0.193(8) 0.160(7) 0.014(7) -0.003(6) 0.016(6)
C153 0.133(5) 0.164(5) 0.123(5) -0.005(4) 0.004(4) 0.021(4)
C154 0.135(5) 0.154(5) 0.141(5) 0.023(4) -0.004(4) 0.008(5)
C155 0.108(5) 0.144(5) 0.120(5) 0.006(4) 0.004(4) 0.015(4)
C156 0.072(5) 0.142(7) 0.081(5) 0.050(5) 0.001(4) 0.009(5)

loop_
_atom_type_symbol
_atom_type_description
_atom_type_scat_dispersion_real
_atom_type_scat_dispersion_imag
_atom_type_scat_source
C C 0.0033 0.0016 'International Tables Vol C Tables 4.2.6.8 and 6.1.1.4'
H H 0.0000 0.0000 'International Tables Vol C Tables 4.2.6.8 and 6.1.1.4'
N N 0.0061 0.0033 'International Tables Vol C Tables 4.2.6.8 and 6.1.1.4'
O O 0.0106 0.0060 'International Tables Vol C Tables 4.2.6.8 and 6.1.1.4'
Ce Ce -0.2486 2.6331 'International Tables Vol C Tables 4.2.6.8 and 6.1.1.4'

loop_
_geom_angle_atom_site_label_1
_geom_angle_atom_site_label_2
_geom_angle_atom_site_label_3
_geom_angle
_geom_angle_site_symmetry_1
_geom_angle_site_symmetry_3
_geom_angle_publ_flag
O17 Ce1 O16 83.70(19) . . ?
O17 Ce1 O1 86.43(17) . . ?
O16 Ce1 O1 85.37(17) . . ?
O17 Ce1 O15 143.72(18) . . ?
O16 Ce1 O15 129.99(18) . . ?
O1 Ce1 O15 83.94(17) . . ?
O17 Ce1 O2 85.91(18) . . ?
O16 Ce1 O2 141.78(15) . . ?
O1 Ce1 O2 130.56(16) . . ?
O15 Ce1 O2 74.40(16) . . ?
O17 Ce1 O18 129.65(15) . . ?
O16 Ce1 O18 88.32(16) . . ?
O1 Ce1 O18 142.38(17) . . ?
O15 Ce1 O18 72.10(15) . . ?
O2 Ce1 O18 70.65(15) . . ?
O17 Ce1 N1 75.9(2) . . ?
O16 Ce1 N1 148.16(18) . . ?
O1 Ce1 N1 69.39(18) . . ?
O15 Ce1 N1 67.96(19) . . ?
O2 Ce1 N1 61.36(16) . . ?
O18 Ce1 N1 123.52(17) . . ?
O17 Ce1 N16 150.0(2) . . ?
O16 Ce1 N16 68.51(19) . . ?
O1 Ce1 N16 80.56(18) . . ?
O15 Ce1 N16 61.57(18) . . ?
O2 Ce1 N16 122.86(18) . . ?
O18 Ce1 N16 62.71(16) . . ?
N1 Ce1 N16 123.1(2) . . ?
O17 Ce1 N17 67.25(16) . . ?
O16 Ce1 N17 76.30(16) . . ?
O1 Ce1 N17 149.13(17) . . ?
O15 Ce1 N17 126.83(16) . . ?
O2 Ce1 N17 65.77(15) . . ?
O18 Ce1 N17 62.56(15) . . ?
N1 Ce1 N17 116.27(18) . . ?
N16 Ce1 N17 114.23(17) . . ?
O21 Ce2 O5 84.53(19) . . ?
O21 Ce2 O4 86.92(18) . . ?
O5 Ce2 O4 85.48(16) . . ?
O21 Ce2 O3 85.93(18) . . ?
O5 Ce2 O3 139.86(15) . . ?
O4 Ce2 O3 132.78(16) . . ?
O21 Ce2 O6 143.58(18) . . ?
O5 Ce2 O6 129.32(17) . . ?
O4 Ce2 O6 83.52(17) . . ?
O3 Ce2 O6 75.41(16) . . ?
O21 Ce2 O22 128.62(16) . . ?
O5 Ce2 O22 87.07(16) . . ?
O4 Ce2 O22 142.69(17) . . ?
O3 Ce2 O22 69.18(16) . . ?
O6 Ce2 O22 73.33(16) . . ?
O21 Ce2 N4 77.1(2) . . ?
O5 Ce2 N4 150.89(18) . . ?
O4 Ce2 N4 71.29(18) . . ?
O3 Ce2 N4 61.61(17) . . ?
O6 Ce2 N4 66.52(18) . . ?
O22 Ce2 N4 122.05(18) . . ?
O21 Ce2 N21 69.67(17) . . ?
O5 Ce2 N21 75.37(17) . . ?
O4 Ce2 N21 150.77(18) . . ?
O3 Ce2 N21 64.76(17) . . ?
O6 Ce2 N21 125.71(17) . . ?
O22 Ce2 N21 59.18(17) . . ?
N4 Ce2 N21 117.67(18) . . ?
O21 Ce2 N5 150.5(2) . . ?
O5 Ce2 N5 69.03(18) . . ?
O4 Ce2 N5 78.37(18) . . ?
O3 Ce2 N5 122.74(18) . . ?
O6 Ce2 N5 60.31(17) . . ?
O22 Ce2 N5 64.85(17) . . ?
N4 Ce2 N5 120.69(19) . . ?
N21 Ce2 N5 113.70(18) . . ?
O13 Ce3 O24 88.1(3) . . ?
O13 Ce3 O12 77.1(3) . . ?
O24 Ce3 O12 84.93(18) . . ?
O13 Ce3 O13' 17.1(4) . . ?
O24 Ce3 O13' 76.8(3) . . ?
O12 Ce3 O13' 89.0(3) . . ?
O13 Ce3 O11 88.0(3) . . ?
O24 Ce3 O11 140.7(2) . . ?
O12 Ce3 O11 131.85(18) . . ?
O13' Ce3 O11 89.0(3) . . ?
O13 Ce3 O23 135.4(3) . . ?
O24 Ce3 O23 129.77(18) . . ?
O12 Ce3 O23 83.33(18) . . ?
O13' Ce3 O23 151.1(3) . . ?
O11 Ce3 O23 75.97(19) . . ?
O13 Ce3 O14 136.3(3) . . ?
O24 Ce3 O14 89.20(18) . . ?
O12 Ce3 O14 146.02(17) . . ?
O13' Ce3 O14 122.2(3) . . ?
O11 Ce3 O14 67.61(17) . . ?
O23 Ce3 O14 74.94(17) . . ?
O13 Ce3 N13 76.7(3) . . ?
O24 Ce3 N13 73.4(2) . . ?
O12 Ce3 N13 146.26(19) . . ?
O13' Ce3 N13 61.4(3) . . ?
O11 Ce3 N13 67.7(2) . . ?
O23 Ce3 N13 130.4(2) . . ?
O14 Ce3 N13 60.79(19) . . ?
O13 Ce3 N12 66.0(3) . . ?
O24 Ce3 N12 146.6(2) . . ?
O12 Ce3 N12 69.4(2) . . ?
O13' Ce3 N12 81.5(3) . . ?
O11 Ce3 N12 62.7(2) . . ?
O23 Ce3 N12 69.66(19) . . ?
O14 Ce3 N12 124.01(19) . . ?
N13 Ce3 N12 117.3(2) . . ?
O13 Ce3 N24 147.9(3) . . ?
O24 Ce3 N24 65.41(18) . . ?
O12 Ce3 N24 82.60(18) . . ?
O13' Ce3 N24 141.8(3) . . ?
O11 Ce3 N24 123.86(19) . . ?
O23 Ce3 N24 64.70(17) . . ?
O14 Ce3 N24 64.66(18) . . ?
N13 Ce3 N24 110.1(2) . . ?
N12 Ce3 N24 128.5(2) . . ?
O8 Ce4 O20 85.34(17) . . ?
O8 Ce4 O9 84.65(19) . . ?
O20 Ce4 O9 88.03(17) . . ?
O8 Ce4 O10 88.16(18) . . ?
O20 Ce4 O10 139.11(18) . . ?
O9 Ce4 O10 131.48(16) . . ?
O8 Ce4 O19 142.07(17) . . ?
O20 Ce4 O19 129.78(16) . . ?
O9 Ce4 O19 83.11(17) . . ?
O10 Ce4 O19 73.83(16) . . ?
O8 Ce4 O7 129.40(18) . . ?
O20 Ce4 O7 84.33(16) . . ?
O9 Ce4 O7 144.03(16) . . ?
O10 Ce4 O7 69.16(15) . . ?
O19 Ce4 O7 75.26(16) . . ?
O8 Ce4 N8 68.8(2) . . ?
O20 Ce4 N8 76.05(18) . . ?
O9 Ce4 N8 149.75(18) . . ?
O10 Ce4 N8 64.03(18) . . ?
O19 Ce4 N8 126.80(18) . . ?
O7 Ce4 N8 60.66(17) . . ?
O8 Ce4 N20 149.53(17) . . ?
O20 Ce4 N20 68.49(17) . . ?
O9 Ce4 N20 79.30(17) . . ?
O10 Ce4 N20 121.77(17) . . ?
O19 Ce4 N20 61.29(16) . . ?
O7 Ce4 N20 65.19(16) . . ?
N8 Ce4 N20 116.80(18) . . ?
O8 Ce4 N9 76.67(19) . . ?
O20 Ce4 N9 151.27(18) . . ?
O9 Ce4 N9 68.35(16) . . ?
O10 Ce4 N9 63.29(17) . . ?
O19 Ce4 N9 65.44(17) . . ?
O7 Ce4 N9 124.39(16) . . ?
N8 Ce4 N9 116.50(18) . . ?
N20 Ce4 N9 119.80(18) . . ?
C1' O1 C1 3.4(7) . . ?
C1' O1 Ce1 145.4(5) . . ?
C1 O1 Ce1 143.9(4) . . ?
C8 O2 Ce1 125.0(4) . . ?
C19 O3 Ce2 125.8(5) . . ?
C26 O4 Ce2 143.2(5) . . ?
C7 N1 N2 111.2(7) . . ?
C7 N1 Ce1 132.1(6) . . ?
N2 N1 Ce1 116.6(4) . . ?
C8 N2 N1 112.0(7) . . ?
C19 N3 N4 112.8(6) . . ?
C20 N4 N3 116.2(7) . . ?
C20 N4 Ce2 128.9(6) . . ?
N3 N4 Ce2 114.8(4) . . ?
O1 C1 C6 117.6(6) . . ?
O1 C1 C2 118.0(5) . . ?
C6 C1 C2 124.2(6) . . ?
C3 C2 C1 115.4(6) . . ?
C4 C3 C2 124.8(6) . . ?
C3 C4 C5 115.3(6) . . ?
C4 C5 C6 124.3(6) . . ?
C1 C6 C5 115.5(6) . . ?
C1 C6 C7 129.1(7) . . ?
C5 C6 C7 115.2(7) . . ?
O1 C1' C6' 123.0(6) . . ?
O1 C1' C2' 116.3(7) . . ?
C6' C1' C2' 120.7(7) . . ?
C3' C2' C1' 117.3(6) . . ?
C2' C3' C4' 120.0(7) . . ?
C3' C4' C5' 117.1(7) . . ?
C6' C5' C4' 120.7(7) . . ?
C1' C6' C5' 118.0(6) . . ?
C1' C6' C7 124.4(7) . . ?
C5' C6' C7 115.4(6) . . ?
C27 O5 Ce2 151.4(5) . . ?
C33 N5 N6 118.5(6) . . ?
C33 N5 Ce2 128.5(5) . . ?
N6 N5 Ce2 112.6(4) . . ?
C34 O6 Ce2 127.5(5) . . ?
C34 N6 N5 117.5(6) . . ?
C45 O7 Ce4 125.5(5) . . ?
C45 N7 N8 121.7(7) . . ?
N1 C7 C6 121.1(8) . . ?
N1 C7 C6' 120.9(8) . . ?
C6 C7 C6' 3.6(7) . . ?
C52 O8 C52' 17.6(11) . . ?
C52 O8 Ce4 149.0(6) . . ?
C52' O8 Ce4 145.8(5) . . ?
C46 N8 N7 119.4(7) . . ?
C46 N8 Ce4 127.9(6) . . ?
N7 N8 Ce4 112.6(4) . . ?
O2 C8 N2 123.4(7) . . ?
O2 C8 C10' 118.0(7) . . ?
N2 C8 C10' 118.4(7) . . ?
O2 C8 C10 119.5(6) . . ?
N2 C8 C10 115.4(7) . . ?
C10' C8 C10 18.4(9) . . ?
C53 O9 Ce4 141.8(4) . . ?
C60 O10 Ce4 124.4(5) . . ?
C71 O11 C71' 37.3(10) . . ?
C71 O11 Ce3 133.0(9) . . ?
C71' O11 Ce3 117.2(7) . . ?
C78' O12 C78 18.4(8) . . ?
C78' O12 Ce3 142.0(4) . . ?
C78 O12 Ce3 143.8(5) . . ?
C59 N9 N10 117.3(6) . . ?
C59 N9 Ce4 129.5(5) . . ?
N10 N9 Ce4 113.2(4) . . ?
C60 N10 N9 114.5(6) . . ?
C71 N11 N12 120.8(11) . . ?
C71' N11' N12 106.0(11) . . ?
C72 N12 C72' 34.0(8) . . ?
C72 N12 N11' 115.0(8) . . ?
C72' N12 N11' 93.6(8) . . ?
C72 N12 N11 118.9(8) . . ?
C72' N12 N11 116.2(8) . . ?
N11' N12 N11 35.1(6) . . ?
C72 N12 Ce3 128.5(6) . . ?
C72' N12 Ce3 134.7(6) . . ?
N11' N12 Ce3 116.0(6) . . ?
N11 N12 Ce3 107.0(6) . . ?
C10 C9 C14 118.1(6) . . ?
C9 C10 C11 122.5(6) . . ?
C9 C10 C8 116.8(6) . . ?
C11 C10 C8 120.5(6) . . ?
C10 C11 C12 116.9(7) . . ?
C13 C12 C11 122.2(6) . . ?
C79 O13 Ce3 122.9(6) . . ?
C79' O13' Ce3 135.7(6) . . ?
C86 O14 Ce3 127.6(6) . . ?
C97 O15 Ce1 123.7(5) . . ?
C104 O16 Ce1 147.0(4) . . ?
C85 N13 N14 112.3(8) . . ?
C85 N13 Ce3 133.1(7) . . ?
N14 N13 Ce3 113.9(5) . . ?
C86 N14 N13 117.0(7) . . ?
C97 N15 N16 113.5(7) . . ?
C98 N16 N15 109.1(7) . . ?
C98 N16 Ce1 134.0(6) . . ?
N15 N16 Ce1 115.9(5) . . ?
C18 C13 C12 121.4(5) . . ?
C18 C13 C14 120.8(5) . . ?
C12 C13 C14 117.7(5) . . ?
C15 C14 C9 120.4(5) . . ?
C15 C14 C13 118.1(5) . . ?
C9 C14 C13 121.5(5) . . ?
C14 C15 C16 121.1(6) . . ?
C17 C16 C15 118.9(6) . . ?
C205 O17 C105 4.7(5) . . ?
C205 O17 Ce1 148.9(5) . . ?
C105 O17 Ce1 144.3(4) . . ?
C112 O18 Ce1 123.7(4) . . ?
C123 O19 Ce4 128.6(4) . . ?
C130 O20 Ce4 148.6(4) . . ?
C111 N17 N18 116.9(5) . . ?
C111 N17 Ce1 132.1(4) . . ?
N18 N17 Ce1 111.0(4) . . ?
C18 C17 C16 120.8(7) . . ?
C18 C17 C19 113.8(6) . . ?
C16 C17 C19 125.4(6) . . ?
C112 N18 N17 117.1(5) . . ?
C17 C18 C13 119.4(6) . . ?
C10' C9' C14' 118.9(6) . . ?
C9' C10' C11' 120.9(7) . . ?
C9' C10' C8 116.2(6) . . ?
C11' C10' C8 122.8(6) . . ?
C10' C11' C12' 118.7(6) . . ?
C13' C12' C11' 121.0(7) . . ?
C12' C13' C18' 121.8(5) . . ?
C12' C13' C14' 118.2(5) . . ?
C18' C13' C14' 119.7(5) . . ?
C15' C14' C9' 120.8(5) . . ?
C15' C14' C13' 118.8(5) . . ?
C9' C14' C13' 120.2(5) . . ?
C16' C15' C14' 119.8(6) . . ?
C17' C16' C15' 120.3(7) . . ?
C18' C17' C16' 119.8(7) . . ?
C18' C17' C19 116.9(6) . . ?
C16' C17' C19 123.3(6) . . ?
C17' C18' C13' 120.4(6) . . ?
C123 N19 N20 117.0(6) . . ?
O3 C19 N3 124.0(8) . . ?
O3 C19 C17 125.2(7) . . ?
N3 C19 C17 109.6(7) . . ?
O3 C19 C17' 120.7(6) . . ?
N3 C19 C17' 115.1(7) . . ?
C17 C19 C17' 16.4(8) . . ?
C124 N20 N19 116.4(6) . . ?
C124 N20 Ce4 129.7(5) . . ?
N19 N20 Ce4 113.7(4) . . ?
N4 C20 C21 129.6(8) . . ?
C231 O21 C131 39.2(10) . . ?
C231 O21 Ce2 149.2(5) . . ?
C131 O21 Ce2 131.4(5) . . ?
C137 N21 N22 117.7(6) . . ?
C137 N21 Ce2 128.2(5) . . ?
N22 N21 Ce2 114.1(4) . . ?
C26 C21 C22 118.9(8) . . ?
C26 C21 C20 120.1(7) . . ?
C22 C21 C20 120.8(8) . . ?
C138 O22 Ce2 128.1(5) . . ?
C138 N22 N21 120.7(6) . . ?
C23 C22 C21 123.9(10) . . ?
C149 O23 Ce3 124.1(5) . . ?
C149 N23 N24 117.6(7) . . ?
C24 C23 C22 117.4(10) . . ?
C156 O24 Ce3 147.7(4) . . ?
C150 N24 N23 112.2(6) . . ?
C150 N24 Ce3 135.9(5) . . ?
N23 N24 Ce3 111.7(4) . . ?
C23 C24 C25 124.9(9) . . ?
C26 C25 C24 115.2(8) . . ?
O4 C26 C21 125.4(7) . . ?
O4 C26 C25 115.2(8) . . ?
C21 C26 C25 119.2(7) . . ?
O5 C27 C28 122.1(7) . . ?
O5 C27 C32 121.3(7) . . ?
C28 C27 C32 116.5(7) . . ?
C27 C28 C29 120.6(8) . . ?
C30 C29 C28 116.3(8) . . ?
C31 C30 C29 127.5(9) . . ?
C30 C31 C32 114.7(9) . . ?
C27 C32 C31 124.1(8) . . ?
C27 C32 C33 122.5(8) . . ?
C31 C32 C33 113.3(8) . . ?
N5 C33 C32 126.9(8) . . ?
O6 C34 N6 121.5(8) . . ?
O6 C34 C36 117.8(7) . . ?
N6 C34 C36 120.2(8) . . ?
O6 C34 C36' 123.0(7) . . ?
N6 C34 C36' 113.9(7) . . ?
C36 C34 C36' 20.7(8) . . ?
C36 C35 C40 116.0(6) . . ?
C35 C36 C37 121.6(7) . . ?
C35 C36 C34 122.7(7) . . ?
C37 C36 C34 114.1(7) . . ?
C38 C37 C36 118.8(7) . . ?
C39 C38 C37 121.8(7) . . ?
C38 C39 C40 116.4(6) . . ?
C38 C39 C44 121.8(6) . . ?
C40 C39 C44 120.4(5) . . ?
C41 C40 C39 118.5(6) . . ?
C41 C40 C35 118.2(6) . . ?
C39 C40 C35 123.2(5) . . ?
C40 C41 C42 119.3(7) . . ?
C41 C42 C43 119.9(7) . . ?
C44 C43 C42 115.4(7) . . ?
C44 C43 C45 109.6(7) . . ?
C42 C43 C45 122.5(7) . . ?
C43 C44 C39 118.7(7) . . ?
C36' C35' C40' 119.2(7) . . ?
C35' C36' C37' 117.1(7) . . ?
C35' C36' C34 121.9(8) . . ?
C37' C36' C34 112.9(7) . . ?
C38' C37' C36' 123.1(8) . . ?
C39' C38' C37' 117.9(7) . . ?
C38' C39' C40' 120.6(6) . . ?
C38' C39' C44' 115.1(6) . . ?
C40' C39' C44' 124.1(6) . . ?
C41' C40' C39' 115.1(6) . . ?
C41' C40' C35' 124.8(7) . . ?
C39' C40' C35' 119.7(6) . . ?
C40' C41' C42' 123.8(7) . . ?
C41' C42' C43' 116.8(7) . . ?
C44' C43' C42' 121.3(8) . . ?
C44' C43' C45 122.6(7) . . ?
C42' C43' C45 111.4(6) . . ?
C43' C44' C39' 115.6(7) . . ?
O7 C45 N7 116.0(7) . . ?
O7 C45 C43' 114.3(7) . . ?
N7 C45 C43' 129.1(7) . . ?
O7 C45 C43 124.6(7) . . ?
N7 C45 C43 119.3(7) . . ?
C43' C45 C43 14.6(6) . . ?
N8 C46 C47' 132.7(8) . . ?
N8 C46 C47 123.0(8) . . ?
C47' C46 C47 26.8(8) . . ?
C52 C47 C48 123.0(7) . . ?
C52 C47 C46 120.8(7) . . ?
C48 C47 C46 115.3(6) . . ?
C49 C48 C47 117.7(7) . . ?
C48 C49 C50 121.9(7) . . ?
C49 C50 C51 116.5(7) . . ?
C50 C51 C52 124.0(7) . . ?
O8 C52 C47 123.8(7) . . ?
O8 C52 C51 120.1(7) . . ?
C47 C52 C51 115.9(7) . . ?
C52' C47' C48' 124.5(7) . . ?
C52' C47' C46 111.8(7) . . ?
C48' C47' C46 122.9(7) . . ?
C49' C48' C47' 115.9(7) . . ?
C50' C49' C48' 123.9(7) . . ?
C49' C50' C51' 114.0(7) . . ?
C50' C51' C52' 126.3(7) . . ?
O8 C52' C47' 130.4(7) . . ?
O8 C52' C51' 115.6(6) . . ?
C47' C52' C51' 114.0(7) . . ?
O9 C53 C54' 118.0(5) . . ?
O9 C53 C58' 119.4(5) . . ?
C54' C53 C58' 116.4(4) . . ?
O9 C53 C54 114.9(4) . . ?
C54' C53 C54 21.8(8) . . ?
C58' C53 C54 125.5(5) . . ?
O9 C53 C58 119.4(4) . . ?
C54' C53 C58 122.3(5) . . ?
C58' C53 C58 29.6(8) . . ?
C54 C53 C58 118.6(6) . . ?
C55 C54 C53 117.7(5) . . ?
C56 C55 C54 121.4(6) . . ?
C57 C56 C55 117.7(6) . . ?
C56 C57 C58 121.8(6) . . ?
C57 C58 C53 116.8(5) . . ?
C57 C58 C59 113.1(6) . . ?
C53 C58 C59 119.5(7) . . ?
C53 C54' C55' 122.1(5) . . ?
C54' C55' C56' 117.5(5) . . ?
C57' C56' C55' 122.5(5) . . ?
C56' C57' C58' 117.2(5) . . ?
C57' C58' C53 122.8(5) . . ?
C57' C58' C59 113.0(6) . . ?
C53 C58' C59 122.7(6) . . ?
N9 C59 C58' 125.6(8) . . ?
N9 C59 C58 118.0(7) . . ?
C58' C59 C58 28.8(7) . . ?
O10 C60 N10 123.2(8) . . ?
O10 C60 C62 116.6(8) . . ?
N10 C60 C62 120.1(7) . . ?
O10 C60 C62' 119.9(7) . . ?
N10 C60 C62' 116.8(6) . . ?
C62 C60 C62' 3.6(6) . . ?
C62 C61 C66 119.7(7) . . ?
C61 C62 C63 120.3(7) . . ?
C61 C62 C60 115.6(7) . . ?
C63 C62 C60 122.2(7) . . ?
C62 C63 C64 119.6(7) . . ?
C65 C64 C63 120.2(7) . . ?
C64 C65 C70 122.3(6) . . ?
C64 C65 C66 119.4(6) . . ?
C70 C65 C66 118.1(6) . . ?
C61 C66 C67 118.1(6) . . ?
C61 C66 C65 120.1(6) . . ?
C67 C66 C65 121.1(6) . . ?
C68 C67 C66 118.3(7) . . ?
C67 C68 C69 121.7(8) . . ?
C70 C69 C68 118.3(7) . . ?
C70 C69 C71 116.3(9) . . ?
C68 C69 C71 125.1(9) . . ?
C69 C70 C65 121.1(7) . . ?
O11 C71 N11 114.0(15) . . ?
O11 C71 C69 127.2(14) . . ?
N11 C71 C69 114.4(13) . . ?
C62' C61' C66' 114.7(6) . . ?
C61' C62' C63' 125.1(6) . . ?
C61' C62' C60 110.2(6) . . ?
C63' C62' C60 124.6(6) . . ?
C62' C63' C64' 114.7(6) . . ?
C65' C64' C63' 125.7(7) . . ?
C64' C65' C70' 123.0(6) . . ?
C64' C65' C66' 113.9(5) . . ?
C70' C65' C66' 122.7(6) . . ?
C67' C66' C61' 116.8(6) . . ?
C67' C66' C65' 117.0(5) . . ?
C61' C66' C65' 125.8(5) . . ?
C66' C67' C68' 123.5(6) . . ?
C67' C68' C69' 116.5(7) . . ?
C70' C69' C68' 123.3(7) . . ?
C70' C69' C71' 111.9(8) . . ?
C68' C69' C71' 124.5(8) . . ?
C69' C70' C65' 117.0(6) . . ?
N11' C71' O11 128.1(13) . . ?
N11' C71' C69' 115.1(12) . . ?
O11 C71' C69' 114.0(11) . . ?
N12 C72 C73 124.0(9) . . ?
C74 C73 C78 116.3(7) . . ?
C74 C73 C72 115.8(7) . . ?
C78 C73 C72 127.1(8) . . ?
C75 C74 C73 124.1(8) . . ?
C74 C75 C76 115.2(7) . . ?
C75 C76 C77 125.4(7) . . ?
C78 C77 C76 114.9(7) . . ?
O12 C78 C77 116.8(7) . . ?
O12 C78 C73 119.2(6) . . ?
C77 C78 C73 123.9(8) . . ?
C73' C72' N12 108.1(9) . . ?
C74' C73' C78' 120.4(6) . . ?
C74' C73' C72' 109.0(7) . . ?
C78' C73' C72' 129.7(8) . . ?
C73' C74' C75' 120.5(7) . . ?
C74' C75' C76' 117.8(8) . . ?
C75' C76' C77' 122.2(7) . . ?
C78' C77' C76' 118.4(7) . . ?
O12 C78' C77' 113.7(6) . . ?
O12 C78' C73' 126.5(6) . . ?
C77' C78' C73' 119.8(7) . . ?
C84 C79 C80 120.3(3) . . ?
C84 C79 O13 127.1(5) . . ?
C80 C79 O13 112.6(5) . . ?
C81 C80 C79 119.7(3) . . ?
C82 C81 C80 120.1(3) . . ?
C81 C82 C83 119.8(3) . . ?
C82 C83 C84 119.9(3) . . ?
C79 C84 C83 119.5(3) . . ?
C79 C84 C85 131.0(5) . . ?
C83 C84 C85 109.0(5) . . ?
C84' C79' C80' 119.7(3) . . ?
C84' C79' O13' 115.9(5) . . ?
C80' C79' O13' 124.4(5) . . ?
C79' C80' C81' 119.4(3) . . ?
C82' C81' C80' 119.7(3) . . ?
C81' C82' C83' 120.0(3) . . ?
C82' C83' C84' 120.0(3) . . ?
C79' C84' C83' 119.7(3) . . ?
C79' C84' C85 115.0(5) . . ?
C83' C84' C85 124.4(5) . . ?
N13 C85 C84' 130.1(10) . . ?
N13 C85 C84 112.3(9) . . ?
C84' C85 C84 22.7(3) . . ?
O14 C86 N14 117.1(8) . . ?
O14 C86 C88 127.5(8) . . ?
N14 C86 C88 115.4(8) . . ?
C88 C87 C92 121.6(5) . . ?
C87 C88 C89 117.4(6) . . ?
C87 C88 C86 115.5(6) . . ?
C89 C88 C86 126.6(6) . . ?
C90 C89 C88 123.9(6) . . ?
C89 C90 C91 116.9(6) . . ?
C90 C91 C92 122.2(5) . . ?
C90 C91 C96 117.4(5) . . ?
C92 C91 C96 120.4(5) . . ?
C93 C92 C91 118.8(5) . . ?
C93 C92 C87 123.4(5) . . ?
C91 C92 C87 117.6(5) . . ?
C92 C93 C94 120.4(6) . . ?
C95 C94 C93 120.6(6) . . ?
C94 C95 C96 119.0(6) . . ?
C94 C95 C97 115.8(6) . . ?
C96 C95 C97 125.2(6) . . ?
C91 C96 C95 120.1(6) . . ?
O15 C97 N15 124.6(8) . . ?
O15 C97 C95 116.7(7) . . ?
N15 C97 C95 118.6(7) . . ?
N16 C98 C99 123.5(8) . . ?
C104 C99 C100 114.8(5) . . ?
C104 C99 C98 127.4(6) . . ?
C100 C99 C98 117.8(6) . . ?
C101 C100 C99 125.5(6) . . ?
C100 C101 C102 114.4(6) . . ?
C101 C102 C103 126.6(6) . . ?
C104 C103 C102 112.8(5) . . ?
C99 C104 O16 118.7(5) . . ?
C99 C104 C103 125.7(6) . . ?
O16 C104 C103 115.6(5) . . ?
O17 C105 C106 118.0(6) . . ?
O17 C105 C110 122.3(6) . . ?
C106 C105 C110 119.7(7) . . ?
C105 C106 C107 118.7(8) . . ?
C106 C107 C108 121.1(8) . . ?
C107 C108 C109 117.6(8) . . ?
C110 C109 C108 121.2(8) . . ?
C109 C110 C105 118.0(8) . . ?
C109 C110 C111 117.5(7) . . ?
C105 C110 C111 124.5(7) . . ?
O17 C205 C206 122.3(6) . . ?
O17 C205 C210 117.9(7) . . ?
C206 C205 C210 119.8(7) . . ?
C205 C206 C207 117.5(7) . . ?
C208 C207 C206 118.7(7) . . ?
C207 C208 C209 118.4(7) . . ?
C210 C209 C208 120.2(7) . . ?
C209 C210 C205 118.9(7) . . ?
C209 C210 C111 109.5(6) . . ?
C205 C210 C111 131.2(7) . . ?
N17 C111 C110 120.9(7) . . ?
N17 C111 C210 117.7(7) . . ?
C110 C111 C210 12.7(8) . . ?
O18 C112 N18 123.7(7) . . ?
O18 C112 C114 120.9(6) . . ?
N18 C112 C114 115.4(6) . . ?
C118 C113 C114 120.9(5) . . ?
C113 C114 C115 118.5(5) . . ?
C113 C114 C112 126.2(5) . . ?
C115 C114 C112 115.3(5) . . ?
C114 C115 C116 121.9(5) . . ?
C117 C116 C115 117.7(5) . . ?
C116 C117 C118 121.9(5) . . ?
C116 C117 C122 117.2(5) . . ?
C118 C117 C122 120.9(4) . . ?
C113 C118 C117 118.9(4) . . ?
C113 C118 C119 121.8(4) . . ?
C117 C118 C119 119.2(4) . . ?
C120 C119 C118 120.2(5) . . ?
C121 C120 C119 119.6(5) . . ?
C122 C121 C120 121.7(5) . . ?
C122 C121 C123 116.1(5) . . ?
C120 C121 C123 122.1(5) . . ?
C121 C122 C117 118.4(5) . . ?
O19 C123 N19 119.4(7) . . ?
O19 C123 C121 122.5(6) . . ?
N19 C123 C121 118.0(6) . . ?
N20 C124 C125 125.7(7) . . ?
C124 C125 C126 113.3(5) . . ?
C124 C125 C130 125.8(5) . . ?
C126 C125 C130 120.9(5) . . ?
C127 C126 C125 118.6(5) . . ?
C128 C127 C126 121.9(6) . . ?
C129 C128 C127 119.1(5) . . ?
C128 C129 C130 121.0(5) . . ?
O20 C130 C125 121.1(5) . . ?
O20 C130 C129 120.6(5) . . ?
C125 C130 C129 118.2(5) . . ?
C136 C131 C132 114.4(8) . . ?
C136 C131 O21 127.4(7) . . ?
C132 C131 O21 118.0(6) . . ?
C133 C132 C131 125.8(8) . . ?
C134 C133 C132 114.6(8) . . ?
C135 C134 C133 125.1(8) . . ?
C135 C134 C134 89.7(8) . 3_565 ?
C133 C134 C134 77.9(7) . 3_565 ?
C134 C135 C136 115.4(7) . . ?
C131 C136 C135 124.4(8) . . ?
C131 C136 C137 112.8(8) . . ?
C135 C136 C137 121.2(7) . . ?
O21 C231 C236 125.6(7) . . ?
O21 C231 C232 121.5(6) . . ?
C236 C231 C232 112.9(7) . . ?
C233 C232 C231 126.4(9) . . ?
C234 C233 C232 112.9(7) . . ?
C233 C234 C235 126.9(7) . . ?
C234 C235 C236 113.3(7) . . ?
C231 C236 C235 126.0(7) . . ?
C231 C236 C137 113.4(7) . . ?
C235 C236 C137 119.5(8) . . ?
N21 C137 C136 131.0(8) . . ?
N21 C137 C236 125.0(8) . . ?
C136 C137 C236 42.7(9) . . ?
O22 C138 N22 114.0(8) . . ?
O22 C138 C241 135.6(9) . . ?
N22 C138 C241 109.8(8) . . ?
O22 C138 C141 114.7(8) . . ?
N22 C138 C141 130.8(8) . . ?
C241 C138 C141 25.0(7) . . ?
C140 C139 C144 113.7(5) . . ?
C141 C140 C139 126.5(6) . . ?
C140 C141 C142 115.5(6) . . ?
C140 C141 C138 125.1(7) . . ?
C142 C141 C138 117.5(8) . . ?
C141 C142 C143 125.3(6) . . ?
C148 C143 C144 125.1(5) . . ?
C148 C143 C142 120.7(5) . . ?
C144 C143 C142 114.0(4) . . ?
C145 C144 C143 112.7(5) . . ?
C145 C144 C139 121.0(5) . . ?
C143 C144 C139 124.3(5) . . ?
C144 C145 C146 126.1(5) . . ?
C147 C146 C145 113.3(5) . . ?
C147 C146 C149 132.3(7) . . ?
C145 C146 C149 112.3(7) . . ?
C148 C147 C146 124.4(6) . . ?
C147 C148 C143 114.6(6) . . ?
C244 C239 C240 122.1(7) . . ?
C241 C240 C239 118.6(8) . . ?
C240 C241 C242 124.0(9) . . ?
C240 C241 C138 126.6(7) . . ?
C242 C241 C138 109.4(9) . . ?
C241 C242 C243 117.0(8) . . ?
C248 C243 C244 113.0(7) . . ?
C248 C243 C242 124.7(6) . . ?
C244 C243 C242 120.6(6) . . ?
C239 C244 C245 116.9(6) . . ?
C239 C244 C243 116.9(6) . . ?
C245 C244 C243 126.0(6) . . ?
C246 C245 C244 115.1(7) . . ?
C245 C246 C247 123.2(7) . . ?
C245 C246 C149 111.5(6) . . ?
C247 C246 C149 125.3(7) . . ?
C246 C247 C248 116.3(8) . . ?
C243 C248 C247 124.3(7) . . ?
O23 C149 N23 121.8(8) . . ?
O23 C149 C146 130.2(8) . . ?
N23 C149 C146 108.0(8) . . ?
O23 C149 C246 100.4(7) . . ?
N23 C149 C246 137.2(8) . . ?
C146 C149 C246 30.8(4) . . ?
N24 C150 C151 118.0(7) . . ?
C150 C151 C156 129.3(6) . . ?
C150 C151 C152 113.9(5) . . ?
C156 C151 C152 116.7(5) . . ?
C153 C152 C151 122.4(6) . . ?
C154 C153 C152 117.0(6) . . ?
C153 C154 C155 124.0(6) . . ?
C154 C155 C156 116.1(6) . . ?
O24 C156 C151 120.1(5) . . ?
O24 C156 C155 116.4(5) . . ?
C151 C156 C155 123.5(6) . . ?
C311 N31 C313 119.9(5) . . ?
C311 N31 C312 120.6(5) . . ?
C313 N31 C312 112.9(5) . . ?
O31 C311 N31 108.9(7) . . ?
C321 N32 C322 116.9(6) . . ?
C321 N32 C323 118.8(6) . . ?
C322 N32 C323 115.3(7) . . ?
O32 C321 N32 140.7(7) . . ?
C301 N30 C304 83.8(6) . . ?
C301 N30 C303 121.7(6) . . ?
C304 N30 C303 143.0(11) . . ?
C301 N30 C305 151.6(8) . . ?
C304 N30 C305 119.7(6) . . ?
C303 N30 C305 48.6(9) . . ?
C301 N30 C302 120.5(6) . . ?
C304 N30 C302 39.1(7) . . ?
C303 N30 C302 116.2(7) . . ?
C305 N30 C302 80.6(7) . . ?
C301 N30 C306 36.6(7) . . ?
C304 N30 C306 119.2(6) . . ?
C303 N30 C306 92.9(9) . . ?
C305 N30 C306 115.9(7) . . ?
C302 N30 C306 149.2(8) . . ?
O30 C301 N30 134.9(10) . . ?
O30' C304 N30 134.4(9) . . ?
C341 N34 C343 121.2(5) . . ?
C341 N34 C342 118.9(6) . . ?
C343 N34 C342 119.9(7) . . ?
O34 C341 N34 120.8(13) . . ?
O159 C159 O59' 143(2) . . ?
C331 N33 C333 117.1(8) . . ?
C331 N33 C332 116.5(6) . . ?
C333 N33 C332 110.9(8) . . ?
O33 C331 N33 136.1(11) . . ?
C352 N35 C351 115.8(6) . . ?
C352 N35 C353 116.2(7) . . ?
C351 N35 C353 116.5(7) . . ?
O35 C351 N35 97.4(12) . . ?
C371 O37 C372 130.4(9) . 3_556 ?
C371 N37 C373 119.2(7) . . ?
C371 N37 C372 119.2(6) . . ?
C373 N37 C372 112.8(6) . . ?
O37 C371 N37 163.5(8) . . ?
N37 C372 O37 125.0(6) . 3_556 ?
O57' C157 O157 112(2) . . ?
C381 N38 C382 124.0(6) . . ?
C381 N38 C383 119.7(6) . . ?
C382 N38 C383 116.0(6) . . ?
O38 C381 N38 122.4(6) . . ?
C391 N39 C392 121.8(8) . . ?
C391 N39 C393 118.3(7) . . ?
C392 N39 C393 117.9(8) . . ?
O39 C391 N39 135.0(9) . . ?
C402 N40 C401 122.6(8) . . ?
C402 N40 C403 118.7(9) . . ?
C401 N40 C403 118.6(8) . . ?
O40 C401 N40 122.5(11) . . ?
C361 N36 C362 121.5(8) . . ?
C361 N36 C363 119.7(7) . . ?
C362 N36 C363 118.8(8) . . ?
O36 C361 N36 115.9(9) . . ?

loop_
_geom_bond_atom_site_label_1
_geom_bond_atom_site_label_2
_geom_bond_distance
_geom_bond_site_symmetry_2
_geom_bond_publ_flag
Ce1 O17 2.208(5) . ?
Ce1 O16 2.223(5) . ?
Ce1 O1 2.225(4) . ?
Ce1 O15 2.413(5) . ?
Ce1 O2 2.416(4) . ?
Ce1 O18 2.454(4) . ?
Ce1 N1 2.596(6) . ?
Ce1 N16 2.612(6) . ?
Ce1 N17 2.689(5) . ?
Ce2 O21 2.168(4) . ?
Ce2 O5 2.187(4) . ?
Ce2 O4 2.226(4) . ?
Ce2 O3 2.317(4) . ?
Ce2 O6 2.441(5) . ?
Ce2 O22 2.493(5) . ?
Ce2 N4 2.594(6) . ?
Ce2 N21 2.609(6) . ?
Ce2 N5 2.680(6) . ?
Ce3 O13 2.131(10) . ?
Ce3 O24 2.163(4) . ?
Ce3 O12 2.223(5) . ?
Ce3 O13' 2.334(9) . ?
Ce3 O11 2.357(5) . ?
Ce3 O23 2.379(5) . ?
Ce3 O14 2.435(5) . ?
Ce3 N13 2.560(8) . ?
Ce3 N12 2.614(7) . ?
Ce3 N24 2.649(6) . ?
Ce4 O8 2.159(5) . ?
Ce4 O20 2.201(4) . ?
Ce4 O9 2.236(5) . ?
Ce4 O10 2.377(4) . ?
Ce4 O19 2.398(5) . ?
Ce4 O7 2.481(5) . ?
Ce4 N8 2.609(7) . ?
Ce4 N20 2.657(6) . ?
Ce4 N9 2.662(6) . ?
O1 C1' 1.261(8) . ?
O1 C1 1.363(8) . ?
O2 C8 1.241(9) . ?
O3 C19 1.227(9) . ?
O4 C26 1.345(8) . ?
N1 C7 1.304(9) . ?
N1 N2 1.436(8) . ?
N2 C8 1.322(9) . ?
N3 C19 1.290(9) . ?
N3 N4 1.383(8) . ?
N4 C20 1.290(9) . ?
C1 C6 1.391(7) . ?
C1 C2 1.392(7) . ?
C2 C3 1.388(7) . ?
C3 C4 1.384(7) . ?
C4 C5 1.393(7) . ?
C5 C6 1.395(8) . ?
C6 C7 1.453(11) . ?
C1' C6' 1.394(8) . ?
C1' C2' 1.394(7) . ?
C2' C3' 1.390(7) . ?
C3' C4' 1.391(8) . ?
C4' C5' 1.397(7) . ?
C5' C6' 1.397(7) . ?
C6' C7 1.513(11) . ?
O5 C27 1.277(8) . ?
N5 C33 1.271(10) . ?
N5 N6 1.399(8) . ?
O6 C34 1.195(9) . ?
N6 C34 1.299(10) . ?
O7 C45 1.227(8) . ?
N7 C45 1.294(9) . ?
N7 N8 1.396(8) . ?
O8 C52 1.168(9) . ?
O8 C52' 1.361(9) . ?
N8 C46 1.310(9) . ?
C8 C10' 1.432(10) . ?
C8 C10 1.610(10) . ?
O9 C53 1.312(6) . ?
O10 C60 1.268(9) . ?
O11 C71 1.187(16) . ?
O11 C71' 1.399(15) . ?
O12 C78' 1.334(9) . ?
O12 C78 1.366(10) . ?
N9 C59 1.285(10) . ?
N9 N10 1.417(7) . ?
N10 C60 1.362(11) . ?
N11 C71 1.32(2) . ?
N11 N12 1.535(13) . ?
N11' C71' 1.308(19) . ?
N11' N12 1.473(13) . ?
N12 C72 1.361(12) . ?
N12 C72' 1.472(14) . ?
C9 C10 1.386(7) . ?
C9 C14 1.399(7) . ?
C10 C11 1.392(7) . ?
C11 C12 1.400(7) . ?
C12 C13 1.396(6) . ?
O13 C79 1.498(10) . ?
O13' C79' 1.491(9) . ?
O14 C86 1.167(10) . ?
O15 C97 1.229(9) . ?
O16 C104 1.397(7) . ?
N13 C85 1.304(11) . ?
N13 N14 1.399(9) . ?
N14 C86 1.356(10) . ?
N15 C97 1.318(10) . ?
N15 N16 1.380(8) . ?
N16 C98 1.261(10) . ?
C13 C18 1.395(7) . ?
C13 C14 1.405(6) . ?
C14 C15 1.397(6) . ?
C15 C16 1.398(7) . ?
C16 C17 1.387(7) . ?
O17 C205 1.281(9) . ?
O17 C105 1.371(9) . ?
O18 C112 1.228(8) . ?
O19 C123 1.241(8) . ?
O20 C130 1.345(6) . ?
N17 C111 1.331(8) . ?
N17 N18 1.435(7) . ?
C17 C18 1.381(7) . ?
C17 C19 1.476(11) . ?
N18 C112 1.331(8) . ?
C9' C10' 1.386(7) . ?
C9' C14' 1.403(7) . ?
C10' C11' 1.392(7) . ?
C11' C12' 1.395(7) . ?
C12' C13' 1.395(6) . ?
C13' C18' 1.397(7) . ?
C13' C14' 1.408(6) . ?
C14' C15' 1.403(7) . ?
C15' C16' 1.395(7) . ?
C16' C17' 1.389(7) . ?
C17' C18' 1.383(7) . ?
C17' C19 1.641(11) . ?
N19 C123 1.335(8) . ?
N19 N20 1.401(7) . ?
N20 C124 1.343(8) . ?
C20 C21 1.470(11) . ?
O21 C231 1.280(8) . ?
O21 C131 1.464(10) . ?
N21 C137 1.213(9) . ?
N21 N22 1.423(7) . ?
C21 C26 1.390(11) . ?
C21 C22 1.403(11) . ?
O22 C138 1.244(9) . ?
N22 C138 1.285(10) . ?
C22 C23 1.335(13) . ?
O23 C149 1.279(10) . ?
N23 C149 1.368(11) . ?
N23 N24 1.409(8) . ?
C23 C24 1.298(13) . ?
O24 C156 1.304(7) . ?
N24 C150 1.274(8) . ?
C24 C25 1.474(11) . ?
C25 C26 1.405(10) . ?
C27 C28 1.417(10) . ?
C27 C32 1.420(11) . ?
C28 C29 1.429(11) . ?
C29 C30 1.401(11) . ?
C30 C31 1.323(12) . ?
C31 C32 1.422(11) . ?
C32 C33 1.484(11) . ?
C34 C36 1.446(11) . ?
C34 C36' 1.563(12) . ?
C35 C36 1.385(7) . ?
C35 C40 1.410(7) . ?
C36 C37 1.396(7) . ?
C37 C38 1.386(7) . ?
C38 C39 1.378(7) . ?
C39 C40 1.400(7) . ?
C39 C44 1.402(7) . ?
C40 C41 1.387(7) . ?
C41 C42 1.396(7) . ?
C42 C43 1.396(7) . ?
C43 C44 1.386(7) . ?
C43 C45 1.530(11) . ?
C35' C36' 1.386(8) . ?
C35' C40' 1.406(7) . ?
C36' C37' 1.393(7) . ?
C37' C38' 1.388(7) . ?
C38' C39' 1.376(7) . ?
C39' C40' 1.398(7) . ?
C39' C44' 1.403(7) . ?
C40' C41' 1.385(7) . ?
C41' C42' 1.387(7) . ?
C42' C43' 1.395(7) . ?
C43' C44' 1.386(8) . ?
C43' C45 1.396(10) . ?
C46 C47' 1.431(11) . ?
C46 C47 1.464(11) . ?
C47 C52 1.384(8) . ?
C47 C48 1.394(7) . ?
C48 C49 1.390(7) . ?
C49 C50 1.392(7) . ?
C50 C51 1.394(7) . ?
C51 C52 1.396(8) . ?
C47' C52' 1.382(7) . ?
C47' C48' 1.399(7) . ?
C48' C49' 1.392(8) . ?
C49' C50' 1.387(7) . ?
C50' C51' 1.390(7) . ?
C51' C52' 1.393(8) . ?
C53 C54' 1.391(6) . ?
C53 C58' 1.401(6) . ?
C53 C54 1.402(6) . ?
C53 C58 1.403(7) . ?
C54 C55 1.400(7) . ?
C55 C56 1.397(7) . ?
C56 C57 1.386(7) . ?
C57 C58 1.397(7) . ?
C58 C59 1.460(11) . ?
C54' C55' 1.393(7) . ?
C55' C56' 1.394(7) . ?
C56' C57' 1.386(7) . ?
C57' C58' 1.392(7) . ?
C58' C59 1.418(10) . ?
C60 C62 1.404(11) . ?
C60 C62' 1.626(11) . ?
C61 C62 1.386(8) . ?
C61 C66 1.393(7) . ?
C62 C63 1.390(7) . ?
C63 C64 1.395(7) . ?
C64 C65 1.394(7) . ?
C65 C70 1.396(7) . ?
C65 C66 1.402(7) . ?
C66 C67 1.393(8) . ?
C67 C68 1.393(7) . ?
C68 C69 1.394(8) . ?
C69 C70 1.391(8) . ?
C69 C71 1.493(17) . ?
C61' C62' 1.390(7) . ?
C61' C66' 1.396(7) . ?
C62' C63' 1.394(7) . ?
C63' C64' 1.397(7) . ?
C64' C65' 1.393(7) . ?
C65' C70' 1.397(7) . ?
C65' C66' 1.397(7) . ?
C66' C67' 1.393(7) . ?
C67' C68' 1.395(7) . ?
C68' C69' 1.397(7) . ?
C69' C70' 1.395(7) . ?
C69' C71' 1.506(16) . ?
C72 C73 1.419(9) . ?
C73 C74 1.394(7) . ?
C73 C78 1.402(8) . ?
C74 C75 1.388(7) . ?
C75 C76 1.394(8) . ?
C76 C77 1.397(8) . ?
C77 C78 1.394(8) . ?
C72' C73' 1.417(10) . ?
C73' C74' 1.388(7) . ?
C73' C78' 1.399(7) . ?
C74' C75' 1.390(7) . ?
C75' C76' 1.391(8) . ?
C76' C77' 1.398(7) . ?
C77' C78' 1.393(7) . ?
C79 C84 1.389(4) . ?
C79 C80 1.393(4) . ?
C80 C81 1.390(4) . ?
C81 C82 1.390(4) . ?
C82 C83 1.393(4) . ?
C83 C84 1.394(4) . ?
C84 C85 1.498(11) . ?
C79' C84' 1.391(4) . ?
C79' C80' 1.393(4) . ?
C80' C81' 1.393(4) . ?
C81' C82' 1.392(4) . ?
C82' C83' 1.393(4) . ?
C83' C84' 1.393(4) . ?
C84' C85 1.466(11) . ?
C86 C88 1.429(10) . ?
C87 C88 1.371(6) . ?
C87 C92 1.408(6) . ?
C88 C89 1.384(6) . ?
C89 C90 1.374(7) . ?
C90 C91 1.378(6) . ?
C91 C92 1.396(6) . ?
C91 C96 1.396(6) . ?
C92 C93 1.382(6) . ?
C93 C94 1.395(7) . ?
C94 C95 1.379(6) . ?
C95 C96 1.397(6) . ?
C95 C97 1.557(10) . ?
C98 C99 1.414(10) . ?
C99 C104 1.390(6) . ?
C99 C100 1.391(6) . ?
C100 C101 1.372(7) . ?
C101 C102 1.386(6) . ?
C102 C103 1.402(6) . ?
C103 C104 1.400(6) . ?
C105 C106 1.392(7) . ?
C105 C110 1.395(8) . ?
C106 C107 1.392(8) . ?
C107 C108 1.394(8) . ?
C108 C109 1.401(8) . ?
C109 C110 1.392(8) . ?
C110 C111 1.397(10) . ?
C205 C206 1.393(7) . ?
C205 C210 1.395(7) . ?
C206 C207 1.393(7) . ?
C207 C208 1.391(7) . ?
C208 C209 1.400(7) . ?
C209 C210 1.393(7) . ?
C210 C111 1.436(10) . ?
C112 C114 1.508(8) . ?
C113 C118 1.386(6) . ?
C113 C114 1.391(6) . ?
C114 C115 1.391(6) . ?
C115 C116 1.392(6) . ?
C116 C117 1.384(6) . ?
C117 C118 1.390(6) . ?
C117 C122 1.402(6) . ?
C118 C119 1.399(5) . ?
C119 C120 1.384(6) . ?
C120 C121 1.383(6) . ?
C121 C122 1.379(6) . ?
C121 C123 1.481(9) . ?
C124 C125 1.372(8) . ?
C125 C126 1.388(6) . ?
C125 C130 1.398(6) . ?
C126 C127 1.383(6) . ?
C127 C128 1.376(6) . ?
C128 C129 1.376(6) . ?
C129 C130 1.407(6) . ?
C131 C136 1.394(7) . ?
C131 C132 1.395(8) . ?
C132 C133 1.391(8) . ?
C133 C134 1.388(7) . ?
C134 C135 1.387(8) . ?
C134 C134 1.92(2) 3_565 ?
C135 C136 1.402(8) . ?
C136 C137 1.434(12) . ?
C231 C236 1.398(7) . ?
C231 C232 1.402(8) . ?
C232 C233 1.391(8) . ?
C233 C234 1.389(8) . ?
C234 C235 1.394(8) . ?
C235 C236 1.407(7) . ?
C236 C137 1.657(13) . ?
C138 C241 1.391(13) . ?
C138 C141 1.418(12) . ?
C139 C140 1.402(8) . ?
C139 C144 1.409(6) . ?
C140 C141 1.336(12) . ?
C141 C142 1.382(7) . ?
C142 C143 1.402(7) . ?
C143 C148 1.396(6) . ?
C143 C144 1.400(7) . ?
C144 C145 1.399(6) . ?
C145 C146 1.400(7) . ?
C146 C147 1.399(7) . ?
C146 C149 1.504(11) . ?
C147 C148 1.390(7) . ?
C239 C244 1.387(7) . ?
C239 C240 1.397(8) . ?
C240 C241 1.302(14) . ?
C241 C242 1.383(7) . ?
C242 C243 1.408(7) . ?
C243 C248 1.395(8) . ?
C243 C244 1.398(7) . ?
C244 C245 1.397(7) . ?
C245 C246 1.389(7) . ?
C246 C247 1.401(7) . ?
C246 C149 1.610(12) . ?
C247 C248 1.401(8) . ?
C150 C151 1.342(9) . ?
C151 C156 1.380(6) . ?
C151 C152 1.394(6) . ?
C152 C153 1.392(7) . ?
C153 C154 1.368(6) . ?
C154 C155 1.381(6) . ?
C155 C156 1.389(6) . ?
O161 C161 1.54(3) . ?
O31 C311 1.175(4) . ?
N31 C311 1.306(6) . ?
N31 C313 1.410(4) . ?
N31 C312 1.411(4) . ?
O32 C321 1.178(4) . ?
N32 C321 1.326(6) . ?
N32 C322 1.354(7) . ?
N32 C323 1.366(6) . ?
N30 C301 1.320(6) . ?
N30 C304 1.320(6) . ?
N30 C303 1.369(6) . ?
N30 C305 1.371(7) . ?
N30 C302 1.373(7) . ?
N30 C306 1.375(7) . ?
O30 C301 1.177(4) . ?
O30' C304 1.299(7) . ?
O34 C341 1.177(5) . ?
N34 C341 1.345(4) . ?
N34 C343 1.348(6) . ?
N34 C342 1.351(6) . ?
O159 C159 1.32(3) . ?
C159 O59' 1.88(3) . ?
N33 C331 1.321(6) . ?
N33 C333 1.410(8) . ?
N33 C332 1.412(8) . ?
O33 C331 1.178(5) . ?
O35 C351 1.306(8) . ?
N35 C352 1.345(7) . ?
N35 C351 1.345(4) . ?
N35 C353 1.348(7) . ?
O37 C371 1.316(8) . ?
O37 C372 1.905(13) 3_556 ?
N37 C371 1.347(4) . ?
N37 C373 1.414(4) . ?
N37 C372 1.415(4) . ?
C372 O37 1.905(13) 3_556 ?
O57' C157 1.36(4) . ?
C157 O157 1.41(3) . ?
C158 O158 1.092(17) . ?
O38 C381 1.306(7) . ?
N38 C381 1.342(4) . ?
N38 C382 1.407(7) . ?
N38 C383 1.416(7) . ?
N39 C391 1.322(6) . ?
N39 C392 1.352(7) . ?
N39 C393 1.412(5) . ?
O39 C391 1.177(5) . ?
N40 C402 1.341(7) . ?
N40 C401 1.342(5) . ?
N40 C403 1.400(7) . ?
O40 C401 1.304(13) . ?
N36 C361 1.345(5) . ?
N36 C362 1.350(7) . ?
N36 C363 1.354(7) . ?
O36 C361 1.301(8) . ?
